data_7004747
loop_
_publ_author_name
'Chollet-Krugler, Maryl\`ene'
'Tomasi, Sophie'
'Uriac, Philippe'
'Toupet, Loic'
'van de Weghe, Pierre'

_publ_section_title
;
 Preparation and characterization of copper(ii) and nickel(ii)
 complexes of a new chiral salen ligand derived from (+)-usnic acid
;
_journal_issue 46
_journal_name_full 'Dalton Transactions'
_journal_page_first 6524
_journal_page_last 6526
_journal_paper_doi 10.1039/b811589c
_journal_year 2008
_chemical_formula_sum 'C134 H118 Cl6 N4 Ni2 O24'
_chemical_formula_weight 2498.44
_chemical_name_systematic
;
?
;
_space_group_IT_number 4
_symmetry_cell_setting monoclinic
_symmetry_space_group_name_Hall 'P 2yb'
_symmetry_space_group_name_H-M 'P 1 21 1'
_atom_sites_solution_hydrogens difmap
_atom_sites_solution_primary direct
_atom_sites_solution_secondary difmap
_audit_creation_method SHELXL-97
_cell_angle_alpha 90.00
_cell_angle_beta 113.5190(10)
_cell_angle_gamma 90.00
_cell_formula_units_Z 2
_cell_length_a 15.912(2)
_cell_length_b 23.792(4)
_cell_length_c 17.535(2)
_cell_measurement_temperature 110(2)
_cell_volume 6086.9(15)
_computing_cell_refinement 'CrysAlis RED, Oxford Diffraction Ltd.,Version 1.171.26'
_computing_data_collection 'CrysAlis CCD, Oxford Diffraction Ltd.,Version 1.171.26'
_computing_data_reduction 'CrysAlis RED, Oxford Diffraction Ltd.,Version 1.171.26'
_computing_molecular_graphics 'PLATON_(Spek, 1998)'
_computing_publication_material 'SHELXL-97 (Sheldrick, 1997)'
_computing_structure_refinement 'SHELXL-97 (Sheldrick, 1997)'
_computing_structure_solution 'SIR-97_(Altomare & al., 1998)'
_diffrn_ambient_temperature 110(2)
_diffrn_detector_area_resol_mean 19.64
_diffrn_measured_fraction_theta_full 0.846
_diffrn_measured_fraction_theta_max 0.846
_diffrn_measurement_device_type 'CCD Saphire 3 Xcalibur'
_diffrn_measurement_method 'omega scan'
_diffrn_radiation_monochromator graphite
_diffrn_radiation_source 'fine-focus sealed tube'
_diffrn_radiation_type MoK\a
_diffrn_radiation_wavelength 0.71069
_diffrn_reflns_av_R_equivalents 0.1261
_diffrn_reflns_av_sigmaI/netI 0.4268
_diffrn_reflns_limit_h_max 24
_diffrn_reflns_limit_h_min -24
_diffrn_reflns_limit_k_max 35
_diffrn_reflns_limit_k_min -35
_diffrn_reflns_limit_l_max 26
_diffrn_reflns_limit_l_min -26
_diffrn_reflns_number 96611
_diffrn_reflns_theta_full 33.53
_diffrn_reflns_theta_max 33.53
_diffrn_reflns_theta_min 2.53
_exptl_absorpt_coefficient_mu 0.515
_exptl_absorpt_correction_type none
_exptl_crystal_colour red
_exptl_crystal_density_diffrn 1.363
_exptl_crystal_density_method 'not measured'
_exptl_crystal_description prism
_exptl_crystal_F_000 2600
_exptl_crystal_size_max 0.15
_exptl_crystal_size_mid 0.06
_exptl_crystal_size_min 0.06
_refine_diff_density_max 0.728
_refine_diff_density_min -0.606
_refine_diff_density_rms 0.073
_refine_ls_abs_structure_details 'Flack H D (1983), Acta Cryst. A39, 876-881'
_refine_ls_abs_structure_Flack -0.001(11)
_refine_ls_extinction_method none
_refine_ls_goodness_of_fit_ref 0.701
_refine_ls_hydrogen_treatment constr
_refine_ls_matrix_type full
_refine_ls_number_parameters 1568
_refine_ls_number_reflns 36765
_refine_ls_number_restraints 1
_refine_ls_restrained_S_all 0.701
_refine_ls_R_factor_all 0.2304
_refine_ls_R_factor_gt 0.0622
_refine_ls_shift/su_max 0.002
_refine_ls_shift/su_mean 0.000
_refine_ls_structure_factor_coef Fsqd
_refine_ls_weighting_details 'calc w=1/[\s^2^(Fo^2^)+(0.0627P)^2^+0.0000P] where P=(Fo^2^+2Fc^2^)/3'
_refine_ls_weighting_scheme calc
_refine_ls_wR_factor_gt 0.1245
_refine_ls_wR_factor_ref 0.1512
_reflns_number_gt 10683
_reflns_number_total 36765
_reflns_threshold_expression >2sigma(I)
_cod_data_source_file b811589c.txt
_cod_data_source_block mk18
_cod_depositor_comments
;
The following automatic conversions were performed:
'_symmetry_cell_setting' value 'Monoclinic' changed to 'monoclinic'
according to '/home/saulius/struct/CIF-dictionaries/cif_core.dic'
dictionary named 'cif_core.dic' version 2.4.1 from 2010-06-29.

Automatic conversion script
Id: cif_fix_enum 1527 2010-12-29 10:47:43Z saulius 
;
_cod_original_cell_volume 6087.0(15)
_cod_original_sg_symbol_H-M P21
_cod_database_code 7004747

loop_
_symmetry_equiv_pos_as_xyz
'x, y, z'
'-x, y+1/2, -z'

loop_
_atom_site_label
_atom_site_type_symbol
_atom_site_fract_x
_atom_site_fract_y
_atom_site_fract_z
_atom_site_U_iso_or_equiv
_atom_site_adp_type
_atom_site_occupancy
_atom_site_symmetry_multiplicity
_atom_site_calc_flag
_atom_site_refinement_flags
_atom_site_disorder_assembly
_atom_site_disorder_group
C201 C 1.2081(5) 0.8208(4) 0.6799(5) 0.104(3) Uani 1 1 d . . .
H201 H 1.1705 0.8014 0.7061 0.135 Uiso 1 1 calc R . .
Cl1 Cl 1.30748(18) 0.84418(14) 0.75699(19) 0.1369(11) Uani 1 1 d . . .
Cl2 Cl 1.2367(2) 0.77061(13) 0.6162(2) 0.1455(11) Uani 1 1 d . . .
Cl3 Cl 1.14262(18) 0.87149(15) 0.6140(2) 0.1618(14) Uani 1 1 d . . .
C202 C 0.9795(6) 0.7095(4) 0.4045(7) 0.029(3) Uani 0.502(2) 1 d P A 1
H202 H 0.9585 0.7225 0.3456 0.038 Uiso 0.502(2) 1 calc PR A 1
Cl4 Cl 0.98010(16) 0.76858(11) 0.46654(17) 0.0314(8) Uani 0.502(2) 1 d P A 1
Cl5 Cl 1.09096(16) 0.68173(11) 0.43461(18) 0.0334(8) Uani 0.502(2) 1 d P A 1
Cl6 Cl 0.9035(2) 0.65826(13) 0.4083(2) 0.0543(10) Uani 0.502(2) 1 d P A 1
C203 C 0.6933(7) 0.5567(6) 0.3394(9) 0.062(4) Uani 0.498(2) 1 d P A 2
H203 H 0.6549 0.5486 0.3715 0.081 Uiso 0.498(2) 1 calc PR A 2
Cl7 Cl 0.7846(3) 0.5916(3) 0.4121(4) 0.157(3) Uani 0.498(2) 1 d P A 2
Cl8 Cl 0.7241(3) 0.49222(16) 0.3237(3) 0.0782(13) Uani 0.498(2) 1 d P A 2
Cl9 Cl 0.6286(3) 0.59428(18) 0.2688(3) 0.0898(16) Uani 0.498(2) 1 d P A 2
Ni1 Ni 1.49617(4) 0.80579(3) 0.40534(5) 0.03049(19) Uani 1 1 d . . .
O1 O 1.4034(2) 0.85820(14) 0.3701(2) 0.0337(10) Uani 1 1 d . . .
O2 O 1.1138(2) 0.94297(15) 0.2623(2) 0.0392(10) Uani 1 1 d . . .
O3 O 1.0099(4) 1.0381(2) 0.1583(4) 0.0876(17) Uani 1 1 d . . .
O4 O 0.7847(3) 0.9544(2) 0.1198(3) 0.0598(13) Uani 1 1 d . . .
O5 O 0.9393(2) 0.77648(16) 0.2081(2) 0.0369(10) Uani 1 1 d . . .
O6 O 1.1309(2) 0.75806(16) 0.2161(2) 0.0356(9) Uani 1 1 d . . .
O7 O 1.8355(2) 0.77770(16) 0.6508(2) 0.0409(11) Uani 1 1 d . . .
O8 O 2.0271(2) 0.82673(15) 0.7443(2) 0.0338(9) Uani 1 1 d . . .
O9 O 2.0763(2) 0.98953(15) 0.9194(2) 0.0397(10) Uani 1 1 d . . .
O10 O 1.8969(3) 1.0327(2) 0.9033(3) 0.0794(18) Uani 1 1 d . . .
O11 O 1.7948(2) 0.96362(15) 0.6777(2) 0.0374(10) Uani 1 1 d . . .
O12 O 1.5676(2) 0.86573(15) 0.4609(2) 0.0353(10) Uani 1 1 d . . .
N1 N 1.4183(3) 0.74606(17) 0.3562(3) 0.0306(12) Uani 1 1 d . . .
N2 N 1.5944(3) 0.75710(18) 0.4386(3) 0.0259(10) Uani 1 1 d . . .
C1 C 1.3163(4) 0.8499(2) 0.3331(3) 0.0284(14) Uani 1 1 d . . .
C2 C 1.2624(4) 0.9017(2) 0.3128(4) 0.0374(15) Uani 1 1 d . . .
H2 H 1.2911 0.9372 0.3161 0.045 Uiso 1 1 calc R . .
C3 C 1.1736(4) 0.8981(2) 0.2901(4) 0.0355(15) Uani 1 1 d . . .
C4 C 1.0277(4) 0.9191(2) 0.2214(4) 0.0356(15) Uani 1 1 d . . .
C5 C 0.9480(4) 0.9523(3) 0.1827(4) 0.0411(16) Uani 1 1 d . . .
C6 C 0.8657(4) 0.9216(3) 0.1487(4) 0.0473(18) Uani 1 1 d . . .
C7 C 0.8617(4) 0.8632(3) 0.1506(4) 0.0382(15) Uani 1 1 d . . .
C8 C 0.9446(4) 0.8335(3) 0.1929(3) 0.0323(15) Uani 1 1 d . . .
C9 C 1.0258(4) 0.8604(3) 0.2259(4) 0.0352(15) Uani 1 1 d . . .
C10 C 1.1233(3) 0.8439(2) 0.2858(4) 0.0304(14) Uani 1 1 d . . .
C11 C 1.1735(3) 0.7946(2) 0.2624(4) 0.0318(14) Uani 1 1 d . . .
C12 C 1.2746(3) 0.7966(2) 0.3085(3) 0.0266(13) Uani 1 1 d . . .
C13 C 1.3281(3) 0.7458(2) 0.3224(3) 0.0280(14) Uani 1 1 d . . .
C14 C 1.4685(4) 0.6926(2) 0.3716(4) 0.0357(15) Uani 1 1 d . . .
H14A H 1.4415 0.6678 0.3224 0.043 Uiso 1 1 calc R . .
H14B H 1.4641 0.6732 0.4198 0.043 Uiso 1 1 calc R . .
C15 C 1.5704(3) 0.7049(2) 0.3892(4) 0.0323(14) Uani 1 1 d . . .
H15A H 1.6100 0.6735 0.4207 0.039 Uiso 1 1 calc R . .
H15B H 1.5785 0.7098 0.3365 0.039 Uiso 1 1 calc R . .
C16 C 1.6793(3) 0.7651(2) 0.4908(3) 0.0318(14) Uani 1 1 d . . .
C17 C 1.7063(3) 0.8161(2) 0.5367(3) 0.0277(13) Uani 1 1 d . . .
C18 C 1.7938(3) 0.8186(2) 0.6105(4) 0.0305(14) Uani 1 1 d . . .
C19 C 1.8372(3) 0.8778(2) 0.6302(3) 0.0303(14) Uani 1 1 d . . .
C20 C 1.9071(3) 0.8943(2) 0.7173(3) 0.0263(13) Uani 1 1 d . . .
C21 C 1.9936(3) 0.8740(2) 0.7683(3) 0.0282(13) Uani 1 1 d . . .
C22 C 2.0514(4) 0.9054(2) 0.8375(3) 0.0333(14) Uani 1 1 d . . .
C23 C 2.0170(3) 0.9544(2) 0.8555(4) 0.0319(14) Uani 1 1 d . . .
C24 C 1.9285(4) 0.9764(2) 0.8062(4) 0.0386(15) Uani 1 1 d . . .
C25 C 1.8800(3) 0.9452(2) 0.7385(4) 0.0324(14) Uani 1 1 d . . .
C26 C 1.7635(4) 0.9203(2) 0.6210(4) 0.0308(14) Uani 1 1 d . . .
C27 C 1.6775(3) 0.9165(2) 0.5655(3) 0.0289(13) Uani 1 1 d . . .
H27 H 1.6361 0.9469 0.5572 0.035 Uiso 1 1 calc R . .
C28 C 1.6476(3) 0.8642(2) 0.5169(3) 0.0286(13) Uani 1 1 d . . .
C29 C 0.9570(5) 1.0164(3) 0.1830(6) 0.083(3) Uani 1 1 d . . .
C30 C 0.9065(7) 1.0519(3) 0.2183(7) 0.134(4) Uani 1 1 d . . .
H30A H 0.9207 1.0915 0.2133 0.200 Uiso 1 1 calc R . .
H30B H 0.9245 1.0424 0.2771 0.200 Uiso 1 1 calc R . .
H30C H 0.8406 1.0456 0.1881 0.200 Uiso 1 1 calc R . .
C31 C 0.7360(4) 0.9588(3) 0.0337(4) 0.0491(17) Uani 1 1 d . . .
H31A H 0.7510 0.9266 0.0057 0.059 Uiso 1 1 calc R . .
H31B H 0.7540 0.9938 0.0134 0.059 Uiso 1 1 calc R . .
C32 C 0.6351(4) 0.9597(2) 0.0131(4) 0.0405(15) Uani 1 1 d . . .
C33 C 0.5772(5) 0.9637(3) -0.0706(4) 0.0537(18) Uani 1 1 d . . .
H33 H 0.6023 0.9674 -0.1112 0.064 Uiso 1 1 calc R . .
C34 C 0.4817(4) 0.9624(3) -0.0953(5) 0.0563(19) Uani 1 1 d . . .
H34 H 0.4421 0.9636 -0.1526 0.068 Uiso 1 1 calc R . .
C35 C 0.4481(4) 0.9594(3) -0.0388(6) 0.062(2) Uani 1 1 d . . .
H35 H 0.3834 0.9591 -0.0558 0.074 Uiso 1 1 calc R . .
C36 C 0.5017(4) 0.9568(3) 0.0428(5) 0.0500(18) Uani 1 1 d . . .
H36 H 0.4750 0.9545 0.0825 0.060 Uiso 1 1 calc R . .
C37 C 0.5958(4) 0.9574(3) 0.0688(4) 0.0461(17) Uani 1 1 d . . .
H37 H 0.6335 0.9561 0.1266 0.055 Uiso 1 1 calc R . .
C38 C 0.7704(4) 0.8330(3) 0.1151(4) 0.0551(19) Uani 1 1 d . . .
H38A H 0.7807 0.7923 0.1201 0.083 Uiso 1 1 calc R . .
H38B H 0.7380 0.8430 0.0563 0.083 Uiso 1 1 calc R . .
H38C H 0.7335 0.8441 0.1459 0.083 Uiso 1 1 calc R . .
C39 C 0.9245(4) 0.7416(3) 0.1352(4) 0.0466(17) Uani 1 1 d . . .
H39A H 0.9819 0.7383 0.1263 0.056 Uiso 1 1 calc R . .
H39B H 0.8769 0.7586 0.0850 0.056 Uiso 1 1 calc R . .
C40 C 0.8936(6) 0.6843(3) 0.1519(6) 0.067(2) Uani 1 1 d . . .
C41 C 0.8059(5) 0.6645(4) 0.1021(6) 0.095(3) Uani 1 1 d . . .
H41 H 0.7661 0.6865 0.0570 0.113 Uiso 1 1 calc R . .
C42 C 0.7768(7) 0.6115(4) 0.1193(8) 0.116(4) Uani 1 1 d . . .
H42 H 0.7183 0.5960 0.0870 0.140 Uiso 1 1 calc R . .
C43 C 0.8487(10) 0.5814(4) 0.1951(8) 0.112(4) Uani 1 1 d . . .
H43 H 0.8323 0.5477 0.2148 0.135 Uiso 1 1 calc R . .
C44 C 0.9246(8) 0.5996(5) 0.2296(10) 0.160(7) Uani 1 1 d . . .
H44 H 0.9698 0.5767 0.2696 0.192 Uiso 1 1 calc R . .
C45 C 0.9494(6) 0.6527(4) 0.2138(6) 0.079(3) Uani 1 1 d . . .
H45 H 1.0082 0.6670 0.2482 0.095 Uiso 1 1 calc R . .
C46 C 1.1256(4) 0.8286(3) 0.3735(4) 0.0487(17) Uani 1 1 d . . .
H46A H 1.0927 0.7933 0.3698 0.073 Uiso 1 1 calc R . .
H46B H 1.0963 0.8586 0.3923 0.073 Uiso 1 1 calc R . .
H46C H 1.1894 0.8244 0.4132 0.073 Uiso 1 1 calc R . .
C47 C 1.2798(4) 0.6899(2) 0.3006(4) 0.0384(16) Uani 1 1 d . . .
H47A H 1.3253 0.6597 0.3137 0.058 Uiso 1 1 calc R . .
H47B H 1.2404 0.6891 0.2411 0.058 Uiso 1 1 calc R . .
H47C H 1.2423 0.6846 0.3328 0.058 Uiso 1 1 calc R . .
C48 C 1.7508(3) 0.7219(2) 0.4965(4) 0.0341(14) Uani 1 1 d . . .
H48A H 1.7213 0.6896 0.4613 0.051 Uiso 1 1 calc R . .
H48B H 1.7821 0.7094 0.5543 0.051 Uiso 1 1 calc R . .
H48C H 1.7956 0.7385 0.4776 0.051 Uiso 1 1 calc R . .
C49 C 1.8791(4) 0.8880(2) 0.5659(4) 0.0390(15) Uani 1 1 d . . .
H49A H 1.9265 0.8598 0.5731 0.059 Uiso 1 1 calc R . .
H49B H 1.9064 0.9256 0.5740 0.059 Uiso 1 1 calc R . .
H49C H 1.8310 0.8852 0.5096 0.059 Uiso 1 1 calc R . .
C50 C 2.0307(4) 0.7769(2) 0.7951(4) 0.0395(16) Uani 1 1 d . . .
H50A H 1.9679 0.7634 0.7836 0.047 Uiso 1 1 calc R . .
H50B H 2.0612 0.7862 0.8549 0.047 Uiso 1 1 calc R . .
C51 C 2.0832(4) 0.7327(3) 0.7731(4) 0.0442(16) Uani 1 1 d . . .
C52 C 2.0463(5) 0.7072(3) 0.6972(5) 0.071(2) Uani 1 1 d . . .
H52 H 1.9841 0.7136 0.6610 0.085 Uiso 1 1 calc R . .
C53 C 2.1024(8) 0.6712(3) 0.6734(6) 0.105(3) Uani 1 1 d . . .
H53 H 2.0790 0.6538 0.6202 0.126 Uiso 1 1 calc R . .
C54 C 2.1943(8) 0.6613(4) 0.7304(9) 0.118(4) Uani 1 1 d . . .
H54 H 2.2329 0.6371 0.7156 0.141 Uiso 1 1 calc R . .
C55 C 2.2276(7) 0.6876(4) 0.8084(7) 0.102(3) Uani 1 1 d . . .
H55 H 2.2884 0.6809 0.8475 0.122 Uiso 1 1 calc R . .
C56 C 2.1732(4) 0.7217(3) 0.8263(5) 0.057(2) Uani 1 1 d . . .
H56 H 2.1969 0.7399 0.8789 0.068 Uiso 1 1 calc R . .
C57 C 2.1499(3) 0.8883(2) 0.8855(4) 0.0380(15) Uani 1 1 d . . .
H57A H 2.1615 0.8524 0.8640 0.057 Uiso 1 1 calc R . .
H57B H 2.1616 0.8842 0.9445 0.057 Uiso 1 1 calc R . .
H57C H 2.1906 0.9172 0.8791 0.057 Uiso 1 1 calc R . .
C58 C 2.0910(4) 0.9742(2) 1.0017(3) 0.0374(15) Uani 1 1 d . . .
H58A H 2.0937 0.9328 1.0077 0.045 Uiso 1 1 calc R . .
H58B H 2.0407 0.9885 1.0159 0.045 Uiso 1 1 calc R . .
C59 C 2.1826(4) 1.0007(2) 1.0587(4) 0.0310(14) Uani 1 1 d . . .
C60 C 2.2011(4) 1.0085(2) 1.1406(4) 0.0435(17) Uani 1 1 d . . .
H60 H 2.1563 0.9990 1.1615 0.052 Uiso 1 1 calc R . .
C61 C 2.2853(5) 1.0305(2) 1.1943(4) 0.0542(19) Uani 1 1 d . . .
H61 H 2.2981 1.0352 1.2516 0.065 Uiso 1 1 calc R . .
C62 C 2.3494(5) 1.0453(3) 1.1640(5) 0.064(2) Uani 1 1 d . . .
H62 H 2.4066 1.0607 1.2001 0.077 Uiso 1 1 calc R . .
C63 C 2.3307(4) 1.0379(3) 1.0823(5) 0.058(2) Uani 1 1 d . . .
H63 H 2.3745 1.0483 1.0608 0.069 Uiso 1 1 calc R . .
C64 C 2.2491(4) 1.0155(2) 1.0312(4) 0.0426(16) Uani 1 1 d . . .
H64 H 2.2376 1.0100 0.9743 0.051 Uiso 1 1 calc R . .
C65 C 1.8946(4) 1.0295(3) 0.8326(5) 0.057(2) Uani 1 1 d . . .
C66 C 1.8540(5) 1.0743(3) 0.7692(5) 0.078(3) Uani 1 1 d . . .
H66A H 1.8359 1.1062 0.7946 0.117 Uiso 1 1 calc R . .
H66B H 1.8000 1.0595 0.7232 0.117 Uiso 1 1 calc R . .
H66C H 1.8994 1.0868 0.7480 0.117 Uiso 1 1 calc R . .
Ni2 Ni 1.01882(4) 0.75767(3) 0.98853(4) 0.02969(18) Uani 1 1 d . . .
O101 O 0.9415(2) 0.81862(14) 0.9688(2) 0.0306(9) Uani 1 1 d . . .
O102 O 0.7039(2) 0.94003(14) 0.8112(2) 0.0325(9) Uani 1 1 d . . .
O103 O 0.6015(3) 1.05940(16) 0.6415(3) 0.0466(11) Uani 1 1 d . . .
O104 O 0.4301(2) 0.99585(14) 0.5756(2) 0.0331(9) Uani 1 1 d . . .
O105 O 0.4856(2) 0.80286(15) 0.6677(2) 0.0313(9) Uani 1 1 d . . .
O106 O 0.6807(2) 0.75554(16) 0.7420(2) 0.0371(9) Uani 1 1 d . . .
O107 O 1.3819(2) 0.70436(16) 1.1658(2) 0.0378(10) Uani 1 1 d . . .
O108 O 1.5711(2) 0.72948(16) 1.1839(2) 0.0344(10) Uani 1 1 d . . .
O109 O 1.7255(2) 0.89104(15) 1.3471(2) 0.0325(9) Uani 1 1 d . . .
O110 O 1.6091(3) 0.99188(16) 1.2684(3) 0.0454(11) Uani 1 1 d . . .
O111 O 1.4001(2) 0.89227(14) 1.1816(2) 0.0335(10) Uani 1 1 d . . .
O112 O 1.1099(2) 0.80945(15) 1.0389(2) 0.0342(9) Uani 1 1 d . . .
N101 N 0.9227(3) 0.70805(17) 0.9362(3) 0.0252(11) Uani 1 1 d . . .
N102 N 1.0986(3) 0.69733(18) 1.0061(3) 0.0296(11) Uani 1 1 d . . .
C101 C 0.8593(4) 0.8217(2) 0.9139(3) 0.0279(13) Uani 1 1 d . . .
C102 C 0.8251(4) 0.8803(2) 0.8948(4) 0.0307(14) Uani 1 1 d . . .
H102 H 0.8643 0.9113 0.9186 0.037 Uiso 1 1 calc R . .
C103 C 0.7379(4) 0.8880(2) 0.8434(3) 0.0272(13) Uani 1 1 d . . .
C104 C 0.6215(4) 0.9296(2) 0.7425(4) 0.0324(14) Uani 1 1 d . . .
C105 C 0.5710(3) 0.9727(2) 0.6894(3) 0.0279(13) Uani 1 1 d . . .
C106 C 0.4886(3) 0.9541(2) 0.6260(4) 0.0332(14) Uani 1 1 d . . .
C107 C 0.4586(3) 0.8989(2) 0.6153(3) 0.0253(13) Uani 1 1 d . . .
C108 C 0.5154(3) 0.8580(2) 0.6695(3) 0.0274(13) Uani 1 1 d . . .
C109 C 0.6001(3) 0.8733(2) 0.7329(3) 0.0255(13) Uani 1 1 d . . .
C110 C 0.6696(3) 0.8428(2) 0.8071(3) 0.0239(12) Uani 1 1 d . . .
C111 C 0.7185(3) 0.7883(2) 0.8008(4) 0.0311(14) Uani 1 1 d . . .
C112 C 0.8069(3) 0.7769(2) 0.8686(3) 0.0267(13) Uani 1 1 d . . .
C113 C 0.8377(4) 0.7191(2) 0.8911(3) 0.0263(13) Uani 1 1 d . . .
C114 C 0.9542(3) 0.6492(2) 0.9605(4) 0.0319(14) Uani 1 1 d . . .
H11A H 0.9135 0.6222 0.9192 0.038 Uiso 1 1 calc R . .
H11B H 0.9544 0.6402 1.0157 0.038 Uiso 1 1 calc R . .
C115 C 1.0490(3) 0.6464(2) 0.9631(3) 0.0323(14) Uani 1 1 d . . .
H11C H 1.0806 0.6123 0.9934 0.039 Uiso 1 1 calc R . .
H11D H 1.0468 0.6448 0.9059 0.039 Uiso 1 1 calc R . .
C116 C 1.1884(4) 0.6979(2) 1.0398(3) 0.0307(14) Uani 1 1 d . . .
C117 C 1.2402(3) 0.7481(2) 1.0770(3) 0.0289(14) Uani 1 1 d . . .
C118 C 1.3409(3) 0.7460(2) 1.1265(3) 0.0293(14) Uani 1 1 d . . .
C119 C 1.3917(3) 0.7999(2) 1.1222(3) 0.0294(13) Uani 1 1 d . . .
C120 C 1.4875(3) 0.8117(2) 1.1874(3) 0.0318(14) Uani 1 1 d . . .
C121 C 1.5716(4) 0.7834(2) 1.2110(3) 0.0287(14) Uani 1 1 d . . .
C122 C 1.6522(3) 0.8090(3) 1.2671(3) 0.0311(13) Uani 1 1 d . . .
C123 C 1.6474(4) 0.8645(2) 1.2903(3) 0.0322(14) Uani 1 1 d . . .
C124 C 1.5681(4) 0.8955(2) 1.2641(4) 0.0370(15) Uani 1 1 d . . .
C125 C 1.4868(4) 0.8662(2) 1.2142(3) 0.0349(14) Uani 1 1 d . . .
C126 C 1.3403(4) 0.8492(2) 1.1356(3) 0.0321(14) Uani 1 1 d . . .
C127 C 1.2497(4) 0.8515(2) 1.1126(3) 0.0345(15) Uani 1 1 d . . .
H127 H 1.2210 0.8841 1.1224 0.041 Uiso 1 1 calc R . .
C128 C 1.1960(4) 0.8018(2) 1.0719(3) 0.0306(13) Uani 1 1 d . . .
C129 C 0.6009(3) 1.0335(2) 0.6992(4) 0.0339(15) Uani 1 1 d . . .
C130 C 0.6296(4) 1.0596(2) 0.7841(4) 0.0471(17) Uani 1 1 d . . .
H13A H 0.6465 1.0990 0.7817 0.071 Uiso 1 1 calc R . .
H13B H 0.6823 1.0391 0.8238 0.071 Uiso 1 1 calc R . .
H13C H 0.5785 1.0578 0.8019 0.071 Uiso 1 1 calc R . .
C131 C 0.4371(3) 1.0022(2) 0.4958(3) 0.0317(14) Uani 1 1 d . . .
H13D H 0.4268 0.9655 0.4669 0.038 Uiso 1 1 calc R . .
H13E H 0.4991 1.0157 0.5043 0.038 Uiso 1 1 calc R . .
C132 C 0.3660(4) 1.0439(2) 0.4440(4) 0.0333(14) Uani 1 1 d . . .
C133 C 0.3929(4) 1.0936(2) 0.4210(3) 0.0345(15) Uani 1 1 d . . .
H133 H 0.4563 1.1015 0.4374 0.041 Uiso 1 1 calc R . .
C134 C 0.3270(4) 1.1332(3) 0.3732(4) 0.0431(16) Uani 1 1 d . . .
H134 H 0.3454 1.1680 0.3581 0.052 Uiso 1 1 calc R . .
C135 C 0.2354(4) 1.1207(3) 0.3486(4) 0.0499(18) Uani 1 1 d . . .
H135 H 0.1905 1.1464 0.3145 0.060 Uiso 1 1 calc R . .
C136 C 0.2084(4) 1.0718(3) 0.3725(5) 0.062(2) Uani 1 1 d . . .
H136 H 0.1452 1.0635 0.3563 0.075 Uiso 1 1 calc R . .
C137 C 0.2744(4) 1.0347(3) 0.4204(4) 0.0515(18) Uani 1 1 d . . .
H137 H 0.2554 1.0010 0.4380 0.062 Uiso 1 1 calc R . .
C138 C 0.3630(4) 0.8832(2) 0.5521(4) 0.0444(17) Uani 1 1 d . . .
H13F H 0.3545 0.8425 0.5529 0.067 Uiso 1 1 calc R . .
H13G H 0.3564 0.8949 0.4964 0.067 Uiso 1 1 calc R . .
H13H H 0.3166 0.9023 0.5664 0.067 Uiso 1 1 calc R . .
C139 C 0.4857(3) 0.7706(2) 0.5975(4) 0.0330(14) Uani 1 1 d . . .
H13I H 0.5494 0.7639 0.6034 0.040 Uiso 1 1 calc R . .
H13J H 0.4528 0.7914 0.5451 0.040 Uiso 1 1 calc R . .
C140 C 0.4388(4) 0.7159(2) 0.5964(4) 0.0307(14) Uani 1 1 d . . .
C141 C 0.3656(4) 0.6984(3) 0.5263(4) 0.0490(18) Uani 1 1 d . . .
H141 H 0.3419 0.7223 0.4790 0.059 Uiso 1 1 calc R . .
C142 C 0.3254(4) 0.6449(3) 0.5245(5) 0.062(2) Uani 1 1 d . . .
H142 H 0.2795 0.6311 0.4743 0.074 Uiso 1 1 calc R . .
C143 C 0.3533(4) 0.6134(3) 0.5955(5) 0.0485(18) Uani 1 1 d . . .
H143 H 0.3233 0.5788 0.5950 0.058 Uiso 1 1 calc R . .
C144 C 0.4218(4) 0.6302(2) 0.6655(4) 0.0449(16) Uani 1 1 d . . .
H144 H 0.4402 0.6080 0.7145 0.054 Uiso 1 1 calc R . .
C145 C 0.4656(4) 0.6807(2) 0.6653(4) 0.0399(16) Uani 1 1 d . . .
H145 H 0.5161 0.6916 0.7144 0.048 Uiso 1 1 calc R . .
C146 C 0.6193(3) 0.8263(2) 0.8662(3) 0.0359(15) Uani 1 1 d . . .
H14C H 0.5744 0.7965 0.8398 0.054 Uiso 1 1 calc R . .
H14D H 0.5878 0.8593 0.8755 0.054 Uiso 1 1 calc R . .
H14E H 0.6646 0.8128 0.9196 0.054 Uiso 1 1 calc R . .
C147 C 0.7684(3) 0.6717(2) 0.8641(3) 0.0321(14) Uani 1 1 d . . .
H14F H 0.7998 0.6358 0.8838 0.048 Uiso 1 1 calc R . .
H14G H 0.7379 0.6711 0.8032 0.048 Uiso 1 1 calc R . .
H14H H 0.7227 0.6775 0.8877 0.048 Uiso 1 1 calc R . .
C148 C 1.2382(4) 0.6448(2) 1.0313(4) 0.0406(16) Uani 1 1 d . . .
H14I H 1.1934 0.6150 1.0053 0.061 Uiso 1 1 calc R . .
H14J H 1.2810 0.6325 1.0865 0.061 Uiso 1 1 calc R . .
H14K H 1.2722 0.6529 0.9966 0.061 Uiso 1 1 calc R . .
C149 C 1.3928(3) 0.8026(2) 1.0324(3) 0.0334(13) Uani 1 1 d . . .
H14L H 1.3309 0.7955 0.9905 0.050 Uiso 1 1 calc R . .
H14M H 1.4349 0.7740 1.0278 0.050 Uiso 1 1 calc R . .
H14N H 1.4132 0.8399 1.0234 0.050 Uiso 1 1 calc R . .
C150 C 1.6158(4) 0.7224(3) 1.1282(4) 0.059(2) Uani 1 1 d . . .
H15C H 1.6766 0.7049 1.1584 0.071 Uiso 1 1 calc R . .
H15D H 1.6255 0.7596 1.1079 0.071 Uiso 1 1 calc R . .
C151 C 1.5599(4) 0.6857(2) 1.0545(4) 0.0393(16) Uani 1 1 d . . .
C152 C 1.5601(5) 0.6955(3) 0.9757(5) 0.058(2) Uani 1 1 d . . .
H152 H 1.5949 0.7260 0.9685 0.069 Uiso 1 1 calc R . .
C153 C 1.5119(5) 0.6626(4) 0.9095(5) 0.064(2) Uani 1 1 d . . .
H153 H 1.5138 0.6701 0.8570 0.077 Uiso 1 1 calc R . .
C154 C 1.4611(4) 0.6191(3) 0.9175(5) 0.0547(19) Uani 1 1 d . . .
H154 H 1.4263 0.5964 0.8708 0.066 Uiso 1 1 calc R . .
C155 C 1.4608(4) 0.6084(3) 0.9935(5) 0.0533(19) Uani 1 1 d . . .
H155 H 1.4271 0.5775 1.0009 0.064 Uiso 1 1 calc R . .
C156 C 1.5100(4) 0.6430(3) 1.0605(4) 0.0438(16) Uani 1 1 d . . .
H156 H 1.5076 0.6355 1.1128 0.053 Uiso 1 1 calc R . .
C157 C 1.7390(4) 0.7770(2) 1.3034(4) 0.0372(14) Uani 1 1 d . . .
H15E H 1.7294 0.7390 1.2800 0.056 Uiso 1 1 calc R . .
H15F H 1.7587 0.7748 1.3639 0.056 Uiso 1 1 calc R . .
H15G H 1.7862 0.7960 1.2903 0.056 Uiso 1 1 calc R . .
C158 C 1.7869(4) 0.9112(3) 1.3110(4) 0.0439(16) Uani 1 1 d . . .
H15H H 1.7516 0.9318 1.2589 0.053 Uiso 1 1 calc R . .
H15I H 1.8174 0.8789 1.2971 0.053 Uiso 1 1 calc R . .
C159 C 1.8583(4) 0.9495(2) 1.3704(4) 0.0347(15) Uani 1 1 d . . .
C160 C 1.9482(4) 0.9361(3) 1.3970(4) 0.057(2) Uani 1 1 d . . .
H160 H 1.9650 0.9024 1.3776 0.068 Uiso 1 1 calc R . .
C161 C 2.0157(5) 0.9697(4) 1.4511(5) 0.086(3) Uani 1 1 d . . .
H161 H 2.0783 0.9598 1.4678 0.103 Uiso 1 1 calc R . .
C162 C 1.9926(5) 1.0164(4) 1.4802(5) 0.074(3) Uani 1 1 d . . .
H162 H 2.0387 1.0394 1.5191 0.088 Uiso 1 1 calc R . .
C163 C 1.9062(6) 1.0304(3) 1.4549(5) 0.084(3) Uani 1 1 d . . .
H163 H 1.8904 1.0644 1.4744 0.100 Uiso 1 1 calc R . .
C164 C 1.8367(5) 0.9966(3) 1.3998(4) 0.068(2) Uani 1 1 d . . .
H164 H 1.7743 1.0071 1.3834 0.081 Uiso 1 1 calc R . .
C165 C 1.5654(3) 0.9576(2) 1.2880(3) 0.0292(13) Uani 1 1 d . . .
C166 C 1.5089(4) 0.9720(2) 1.3339(4) 0.0404(16) Uani 1 1 d . . .
H16A H 1.5126 1.0125 1.3448 0.061 Uiso 1 1 calc R . .
H16B H 1.5313 0.9515 1.3868 0.061 Uiso 1 1 calc R . .
H16C H 1.4451 0.9615 1.3008 0.061 Uiso 1 1 calc R . .

loop_
_atom_site_aniso_label
_atom_site_aniso_U_11
_atom_site_aniso_U_22
_atom_site_aniso_U_33
_atom_site_aniso_U_23
_atom_site_aniso_U_13
_atom_site_aniso_U_12
C201 0.071(5) 0.151(10) 0.086(7) 0.009(7) 0.027(5) -0.008(6)
Cl1 0.1043(19) 0.171(3) 0.136(3) -0.011(2) 0.0488(18) -0.0167(19)
Cl2 0.165(3) 0.115(2) 0.189(3) -0.007(2) 0.104(2) -0.030(2)
Cl3 0.1002(19) 0.179(3) 0.220(4) 0.067(3) 0.079(2) 0.017(2)
C202 0.021(5) 0.032(7) 0.037(7) 0.009(6) 0.013(5) 0.011(5)
Cl4 0.0310(14) 0.0297(17) 0.0414(19) 0.0002(13) 0.0227(13) 0.0045(11)
Cl5 0.0277(14) 0.0323(16) 0.045(2) 0.0102(14) 0.0190(14) 0.0167(12)
Cl6 0.0427(18) 0.039(2) 0.091(3) -0.0046(18) 0.0378(19) 0.0009(14)
C203 0.022(6) 0.088(12) 0.082(12) -0.023(9) 0.027(7) -0.024(7)
Cl7 0.104(4) 0.146(5) 0.147(5) -0.083(4) -0.028(4) 0.060(4)
Cl8 0.095(3) 0.051(2) 0.097(3) 0.008(2) 0.048(3) 0.010(2)
Cl9 0.098(3) 0.070(3) 0.066(3) 0.006(2) -0.004(3) 0.033(2)
Ni1 0.0290(4) 0.0201(4) 0.0360(5) 0.0020(4) 0.0062(3) 0.0011(3)
O1 0.030(2) 0.017(2) 0.042(3) 0.0002(19) 0.001(2) -0.0028(17)
O2 0.030(2) 0.031(2) 0.048(3) 0.001(2) 0.006(2) 0.0058(18)
O3 0.091(4) 0.058(3) 0.132(5) 0.024(4) 0.065(4) 0.023(3)
O4 0.042(3) 0.069(3) 0.063(4) -0.004(3) 0.014(2) -0.004(2)
O5 0.038(2) 0.033(3) 0.038(3) -0.010(2) 0.013(2) -0.0108(18)
O6 0.0331(19) 0.027(2) 0.040(2) -0.012(2) 0.0076(18) -0.0081(19)
O7 0.049(2) 0.026(2) 0.039(3) 0.0100(19) 0.008(2) 0.0088(19)
O8 0.035(2) 0.036(2) 0.031(2) 0.0082(19) 0.0128(18) 0.0065(17)
O9 0.031(2) 0.034(2) 0.036(3) 0.010(2) -0.0053(19) -0.0100(18)
O10 0.068(3) 0.071(4) 0.064(4) -0.030(3) -0.011(3) 0.018(3)
O11 0.031(2) 0.021(2) 0.043(3) -0.0005(19) -0.0038(19) 0.0068(17)
O12 0.024(2) 0.028(2) 0.039(3) 0.0009(19) -0.0043(19) 0.0081(17)
N1 0.033(3) 0.018(3) 0.040(3) -0.002(2) 0.014(2) -0.002(2)
N2 0.027(2) 0.020(2) 0.026(3) 0.004(2) 0.005(2) 0.000(2)
C1 0.030(3) 0.022(3) 0.024(4) 0.003(3) 0.002(3) 0.012(3)
C2 0.036(3) 0.023(3) 0.041(4) 0.000(3) 0.003(3) -0.010(3)
C3 0.030(3) 0.025(3) 0.043(4) -0.002(3) 0.005(3) 0.009(3)
C4 0.032(3) 0.040(4) 0.037(4) 0.009(3) 0.017(3) 0.011(3)
C5 0.030(3) 0.048(4) 0.053(5) 0.009(3) 0.025(3) 0.006(3)
C6 0.033(4) 0.057(5) 0.045(5) 0.027(4) 0.007(3) 0.015(3)
C7 0.028(3) 0.049(4) 0.034(4) -0.001(3) 0.009(3) -0.004(3)
C8 0.031(3) 0.036(4) 0.029(4) 0.000(3) 0.011(3) -0.004(3)
C9 0.029(3) 0.042(4) 0.034(4) 0.006(3) 0.012(3) -0.002(3)
C10 0.022(3) 0.030(3) 0.035(4) -0.007(3) 0.007(3) -0.003(2)
C11 0.035(3) 0.020(3) 0.044(4) -0.004(3) 0.019(3) -0.006(3)
C12 0.024(3) 0.021(3) 0.031(3) -0.003(3) 0.008(3) 0.001(2)
C13 0.026(3) 0.028(4) 0.030(4) -0.006(3) 0.011(3) -0.001(2)
C14 0.047(4) 0.022(3) 0.034(4) 0.002(3) 0.012(3) 0.006(3)
C15 0.036(3) 0.024(3) 0.037(4) 0.005(3) 0.016(3) 0.007(3)
C16 0.033(3) 0.024(3) 0.037(4) 0.004(3) 0.014(3) -0.003(3)
C17 0.020(3) 0.023(3) 0.037(4) 0.004(3) 0.007(3) -0.001(2)
C18 0.035(3) 0.029(4) 0.040(4) -0.007(3) 0.029(3) 0.001(3)
C19 0.018(3) 0.028(3) 0.039(4) 0.003(3) 0.004(3) 0.004(2)
C20 0.024(3) 0.026(3) 0.024(3) 0.006(3) 0.005(3) -0.004(2)
C21 0.028(3) 0.026(3) 0.032(4) 0.001(3) 0.013(3) -0.003(2)
C22 0.033(3) 0.036(4) 0.028(4) 0.007(3) 0.009(3) -0.002(3)
C23 0.022(3) 0.031(3) 0.037(4) 0.008(3) 0.006(3) 0.002(3)
C24 0.041(4) 0.031(4) 0.031(4) 0.000(3) 0.002(3) -0.002(3)
C25 0.024(3) 0.030(3) 0.034(4) 0.005(3) 0.002(3) 0.006(3)
C26 0.041(3) 0.019(3) 0.032(4) 0.002(3) 0.015(3) 0.001(3)
C27 0.022(3) 0.017(3) 0.035(4) -0.002(3) -0.002(3) 0.000(2)
C28 0.028(3) 0.028(3) 0.023(3) -0.003(3) 0.003(3) 0.001(3)
C29 0.058(5) 0.063(5) 0.171(9) 0.068(5) 0.090(5) 0.037(4)
C30 0.183(10) 0.048(6) 0.228(13) 0.002(7) 0.143(10) 0.020(6)
C31 0.063(4) 0.048(4) 0.032(4) 0.011(3) 0.015(4) -0.001(3)
C32 0.039(3) 0.035(4) 0.044(5) 0.002(3) 0.012(3) 0.015(3)
C33 0.081(5) 0.050(4) 0.041(5) 0.008(4) 0.035(4) 0.021(4)
C34 0.044(4) 0.061(5) 0.051(5) -0.004(4) 0.007(4) 0.010(4)
C35 0.033(4) 0.055(5) 0.092(7) -0.007(5) 0.021(5) -0.004(3)
C36 0.045(4) 0.048(4) 0.052(5) 0.018(4) 0.014(4) 0.010(3)
C37 0.046(4) 0.052(4) 0.048(4) 0.016(3) 0.028(4) 0.026(3)
C38 0.038(4) 0.072(5) 0.045(5) 0.015(4) 0.005(3) -0.005(3)
C39 0.043(3) 0.048(4) 0.049(4) -0.018(3) 0.018(3) -0.003(3)
C40 0.078(6) 0.058(6) 0.082(7) -0.014(5) 0.050(5) -0.011(5)
C41 0.069(6) 0.097(8) 0.131(8) -0.066(6) 0.055(6) -0.041(5)
C42 0.114(8) 0.080(8) 0.200(13) -0.073(8) 0.111(9) -0.052(7)
C43 0.204(13) 0.038(6) 0.151(11) -0.007(6) 0.130(11) -0.005(7)
C44 0.122(9) 0.088(9) 0.31(2) -0.089(10) 0.130(11) -0.065(7)
C45 0.089(6) 0.055(6) 0.097(7) 0.010(5) 0.041(6) -0.012(5)
C46 0.045(4) 0.055(4) 0.045(4) 0.008(3) 0.018(3) 0.005(3)
C47 0.030(3) 0.037(4) 0.046(4) 0.002(3) 0.013(3) -0.008(3)
C48 0.027(3) 0.036(4) 0.041(4) 0.005(3) 0.016(3) 0.006(3)
C49 0.038(3) 0.038(4) 0.038(4) 0.001(3) 0.012(3) -0.001(3)
C50 0.039(3) 0.047(4) 0.032(4) 0.021(3) 0.013(3) 0.000(3)
C51 0.047(4) 0.044(4) 0.037(4) 0.001(3) 0.012(3) 0.013(3)
C52 0.103(6) 0.056(5) 0.055(6) 0.016(4) 0.032(5) 0.041(4)
C53 0.194(10) 0.070(6) 0.069(7) 0.010(5) 0.072(7) 0.063(7)
C54 0.132(9) 0.088(8) 0.172(12) 0.068(8) 0.101(9) 0.068(7)
C55 0.101(7) 0.093(8) 0.101(9) 0.009(7) 0.030(7) 0.026(6)
C56 0.033(4) 0.054(5) 0.076(6) 0.003(4) 0.014(4) 0.026(3)
C57 0.035(3) 0.039(4) 0.041(4) 0.006(3) 0.016(3) 0.009(3)
C58 0.048(4) 0.041(4) 0.026(4) 0.012(3) 0.018(3) 0.005(3)
C59 0.029(3) 0.029(3) 0.030(4) 0.002(3) 0.007(3) 0.008(3)
C60 0.055(4) 0.022(3) 0.048(5) 0.011(3) 0.014(4) 0.018(3)
C61 0.089(6) 0.021(4) 0.034(4) -0.009(3) 0.006(4) 0.011(4)
C62 0.058(5) 0.034(4) 0.068(7) -0.011(4) -0.010(5) 0.022(4)
C63 0.033(4) 0.059(5) 0.064(6) -0.015(4) 0.001(4) -0.007(3)
C64 0.046(4) 0.043(4) 0.029(4) -0.010(3) 0.004(3) -0.016(3)
C65 0.037(4) 0.028(4) 0.068(6) -0.017(4) -0.019(4) 0.006(3)
C66 0.063(5) 0.031(4) 0.115(7) 0.019(4) 0.009(5) 0.006(3)
Ni2 0.0333(4) 0.0193(4) 0.0317(5) -0.0004(4) 0.0079(3) -0.0037(3)
O101 0.031(2) 0.027(2) 0.026(2) -0.0035(18) 0.0020(18) -0.0070(17)
O102 0.0255(19) 0.023(2) 0.035(3) 0.0003(18) -0.0026(19) -0.0022(16)
O103 0.058(3) 0.026(2) 0.045(3) 0.012(2) 0.009(2) -0.004(2)
O104 0.038(2) 0.021(2) 0.031(3) 0.0092(18) 0.0042(19) -0.0002(17)
O105 0.0361(19) 0.019(2) 0.041(2) -0.007(2) 0.0171(18) -0.0048(18)
O106 0.040(2) 0.027(2) 0.036(2) -0.006(2) 0.0060(19) -0.006(2)
O107 0.039(2) 0.026(2) 0.038(3) -0.005(2) 0.004(2) -0.0056(18)
O108 0.035(2) 0.030(2) 0.041(3) -0.009(2) 0.017(2) -0.0066(17)
O109 0.0265(19) 0.041(2) 0.027(2) -0.0058(19) 0.0076(18) -0.0140(18)
O110 0.054(3) 0.025(2) 0.056(3) -0.005(2) 0.022(2) -0.016(2)
O111 0.028(2) 0.021(2) 0.040(3) -0.0023(19) 0.0003(18) -0.0021(17)
O112 0.0241(19) 0.024(2) 0.040(2) 0.002(2) -0.0027(18) 0.0054(18)
N101 0.027(2) 0.018(3) 0.025(3) -0.002(2) 0.005(2) 0.003(2)
N102 0.026(2) 0.024(3) 0.032(3) 0.000(2) 0.005(2) -0.008(2)
C101 0.038(3) 0.025(3) 0.018(3) 0.006(3) 0.009(3) -0.003(3)
C102 0.034(3) 0.017(3) 0.035(4) -0.001(3) 0.008(3) -0.010(2)
C103 0.038(3) 0.015(3) 0.028(4) -0.008(3) 0.014(3) -0.006(2)
C104 0.044(3) 0.019(3) 0.036(4) -0.008(3) 0.018(3) -0.003(3)
C105 0.029(3) 0.020(3) 0.035(4) 0.002(3) 0.013(3) 0.002(2)
C106 0.034(3) 0.027(3) 0.038(4) 0.000(3) 0.014(3) -0.001(3)
C107 0.027(3) 0.021(3) 0.024(3) 0.004(3) 0.007(3) -0.002(2)
C108 0.026(3) 0.027(3) 0.029(4) -0.007(3) 0.011(3) -0.004(3)
C109 0.036(3) 0.011(3) 0.036(4) 0.001(3) 0.021(3) -0.002(2)
C110 0.027(3) 0.014(3) 0.028(3) -0.004(2) 0.008(3) -0.004(2)
C111 0.038(3) 0.019(3) 0.032(4) -0.001(3) 0.009(3) -0.017(2)
C112 0.034(3) 0.017(3) 0.028(4) -0.002(3) 0.012(3) -0.009(2)
C113 0.032(3) 0.023(3) 0.023(4) -0.006(3) 0.011(3) -0.003(2)
C114 0.030(3) 0.013(3) 0.039(4) 0.003(3) 0.001(3) 0.002(2)
C115 0.047(3) 0.014(3) 0.028(4) 0.000(3) 0.005(3) -0.005(3)
C116 0.047(4) 0.018(3) 0.029(4) 0.004(3) 0.018(3) 0.005(3)
C117 0.022(3) 0.027(4) 0.033(4) -0.001(3) 0.005(3) -0.007(2)
C118 0.035(3) 0.025(4) 0.023(3) -0.002(3) 0.006(3) 0.004(3)
C119 0.028(3) 0.023(3) 0.027(3) 0.000(3) 0.001(3) -0.001(3)
C120 0.033(3) 0.020(3) 0.038(4) -0.008(3) 0.009(3) -0.004(3)
C121 0.041(3) 0.026(3) 0.027(4) 0.001(3) 0.022(3) 0.004(3)
C122 0.023(3) 0.040(4) 0.025(3) 0.008(3) 0.004(2) -0.006(3)
C123 0.034(3) 0.033(4) 0.025(4) 0.001(3) 0.007(3) -0.009(3)
C124 0.036(3) 0.030(3) 0.038(4) 0.001(3) 0.007(3) -0.010(3)
C125 0.039(3) 0.036(4) 0.025(4) 0.001(3) 0.008(3) -0.010(3)
C126 0.043(4) 0.021(3) 0.027(4) 0.002(3) 0.008(3) -0.008(3)
C127 0.033(3) 0.021(3) 0.029(4) -0.002(3) -0.010(3) 0.003(2)
C128 0.039(3) 0.027(3) 0.025(3) -0.005(3) 0.012(3) -0.009(3)
C129 0.035(3) 0.016(3) 0.042(4) 0.006(3) 0.006(3) 0.001(2)
C130 0.068(4) 0.023(3) 0.034(4) -0.008(3) 0.003(4) 0.008(3)
C131 0.035(3) 0.025(3) 0.035(4) 0.007(3) 0.014(3) 0.008(2)
C132 0.039(3) 0.023(3) 0.037(4) -0.004(3) 0.014(3) -0.002(3)
C133 0.046(4) 0.031(4) 0.024(4) -0.010(3) 0.011(3) -0.006(3)
C134 0.065(4) 0.027(4) 0.030(4) -0.001(3) 0.011(3) 0.006(3)
C135 0.052(4) 0.046(5) 0.043(5) 0.010(3) 0.009(4) 0.026(3)
C136 0.039(4) 0.055(5) 0.084(6) 0.021(4) 0.014(4) 0.008(3)
C137 0.044(4) 0.034(4) 0.063(5) 0.000(4) 0.007(4) -0.001(3)
C138 0.052(4) 0.029(4) 0.047(4) 0.000(3) 0.014(3) -0.007(3)
C139 0.028(3) 0.032(4) 0.036(4) -0.006(3) 0.010(3) -0.006(2)
C140 0.036(3) 0.021(3) 0.033(4) 0.001(3) 0.012(3) -0.002(3)
C141 0.053(4) 0.033(4) 0.038(4) 0.004(3) -0.005(3) -0.009(3)
C142 0.045(4) 0.061(5) 0.061(5) -0.010(4) 0.001(4) -0.028(4)
C143 0.042(4) 0.030(4) 0.071(6) 0.000(4) 0.020(4) -0.014(3)
C144 0.055(4) 0.027(4) 0.048(5) 0.004(3) 0.015(4) 0.003(3)
C145 0.035(3) 0.039(4) 0.042(4) -0.003(3) 0.011(3) -0.010(3)
C146 0.041(3) 0.034(4) 0.031(4) 0.002(3) 0.012(3) -0.002(3)
C147 0.038(3) 0.017(3) 0.039(4) 0.005(3) 0.012(3) -0.006(2)
C148 0.035(3) 0.038(4) 0.044(4) -0.007(3) 0.010(3) -0.001(3)
C149 0.034(3) 0.036(3) 0.022(3) 0.001(3) 0.002(2) -0.008(3)
C150 0.042(4) 0.068(5) 0.071(5) -0.027(4) 0.027(4) -0.030(3)
C151 0.043(3) 0.027(3) 0.066(5) -0.008(3) 0.041(4) -0.007(3)
C152 0.079(5) 0.046(4) 0.064(6) -0.005(4) 0.045(5) -0.030(4)
C153 0.056(5) 0.087(6) 0.037(5) -0.001(4) 0.005(4) -0.006(4)
C154 0.052(4) 0.057(5) 0.047(5) -0.019(4) 0.011(4) 0.011(4)
C155 0.052(4) 0.040(4) 0.064(6) -0.023(4) 0.019(4) -0.007(3)
C156 0.052(4) 0.038(4) 0.046(4) -0.001(3) 0.025(3) -0.004(3)
C157 0.042(3) 0.029(3) 0.039(4) 0.000(3) 0.014(3) -0.004(2)
C158 0.037(3) 0.042(4) 0.048(4) -0.006(3) 0.012(3) -0.004(3)
C159 0.031(3) 0.030(4) 0.046(4) 0.010(3) 0.018(3) -0.003(3)
C160 0.037(4) 0.063(5) 0.056(5) -0.009(4) 0.005(4) -0.001(3)
C161 0.047(5) 0.092(7) 0.101(7) -0.020(6) 0.010(5) -0.028(5)
C162 0.052(5) 0.075(7) 0.073(7) 0.000(5) 0.004(5) -0.037(4)
C163 0.095(6) 0.034(4) 0.088(7) -0.013(4) 0.000(5) -0.023(4)
C164 0.079(5) 0.032(4) 0.063(5) -0.008(4) -0.003(4) -0.001(4)
C165 0.023(3) 0.025(3) 0.032(4) 0.000(3) 0.003(3) -0.001(2)
C166 0.044(3) 0.027(3) 0.046(4) 0.010(3) 0.014(3) 0.010(3)

loop_
_atom_type_symbol
_atom_type_description
_atom_type_scat_dispersion_real
_atom_type_scat_dispersion_imag
_atom_type_scat_source
C C 0.0033 0.0016 'International Tables Vol C Tables 4.2.6.8 and 6.1.1.4'
H H 0.0000 0.0000 'International Tables Vol C Tables 4.2.6.8 and 6.1.1.4'
N N 0.0061 0.0033 'International Tables Vol C Tables 4.2.6.8 and 6.1.1.4'
O O 0.0106 0.0060 'International Tables Vol C Tables 4.2.6.8 and 6.1.1.4'
Cl Cl 0.1484 0.1585 'International Tables Vol C Tables 4.2.6.8 and 6.1.1.4'
Ni Ni 0.3393 1.1124 'International Tables Vol C Tables 4.2.6.8 and 6.1.1.4'

loop_
_geom_angle_atom_site_label_1
_geom_angle_atom_site_label_2
_geom_angle_atom_site_label_3
_geom_angle
_geom_angle_site_symmetry_1
_geom_angle_site_symmetry_3
_geom_angle_publ_flag
Cl3 C201 Cl1 115.2(6) . . ?
Cl3 C201 Cl2 106.4(5) . . ?
Cl1 C201 Cl2 108.7(5) . . ?
Cl3 C201 H201 108.8 . . ?
Cl1 C201 H201 108.8 . . ?
Cl2 C201 H201 108.8 . . ?
Cl6 C202 Cl5 110.9(6) . . ?
Cl6 C202 Cl4 111.5(6) . . ?
Cl5 C202 Cl4 110.8(6) . . ?
Cl6 C202 H202 107.8 . . ?
Cl5 C202 H202 107.8 . . ?
Cl4 C202 H202 107.8 . . ?
Cl9 C203 Cl8 123.2(9) . . ?
Cl9 C203 Cl7 114.3(9) . . ?
Cl8 C203 Cl7 110.6(7) . . ?
Cl9 C203 H203 101.6 . . ?
Cl8 C203 H203 101.6 . . ?
Cl7 C203 H203 101.6 . . ?
O1 Ni1 O12 84.03(15) . . ?
O1 Ni1 N2 175.72(18) . . ?
O12 Ni1 N2 93.03(17) . . ?
O1 Ni1 N1 93.78(16) . . ?
O12 Ni1 N1 174.49(19) . . ?
N2 Ni1 N1 89.42(19) . . ?
C1 O1 Ni1 128.5(3) . . ?
C3 O2 C4 105.3(4) . . ?
C31 O4 C6 117.5(5) . . ?
C8 O5 C39 112.8(4) . . ?
C21 O8 C50 113.5(4) . . ?
C23 O9 C58 116.2(4) . . ?
C26 O11 C25 105.8(4) . . ?
C28 O12 Ni1 127.5(3) . . ?
C13 N1 C14 119.5(4) . . ?
C13 N1 Ni1 128.2(4) . . ?
C14 N1 Ni1 111.4(3) . . ?
C16 N2 C15 119.1(4) . . ?
C16 N2 Ni1 129.6(4) . . ?
C15 N2 Ni1 110.9(3) . . ?
O1 C1 C12 124.7(5) . . ?
O1 C1 C2 113.7(5) . . ?
C12 C1 C2 121.5(5) . . ?
C3 C2 C1 118.5(5) . . ?
C3 C2 H2 120.8 . . ?
C1 C2 H2 120.8 . . ?
C2 C3 O2 124.4(5) . . ?
C2 C3 C10 124.0(5) . . ?
O2 C3 C10 111.5(4) . . ?
O2 C4 C9 114.7(5) . . ?
O2 C4 C5 121.9(5) . . ?
C9 C4 C5 123.3(5) . . ?
C6 C5 C4 114.7(6) . . ?
C6 C5 C29 126.0(5) . . ?
C4 C5 C29 119.4(5) . . ?
C7 C6 C5 123.4(5) . . ?
C7 C6 O4 121.0(5) . . ?
C5 C6 O4 115.3(6) . . ?
C6 C7 C8 118.0(5) . . ?
C6 C7 C38 120.6(5) . . ?
C8 C7 C38 121.2(6) . . ?
C9 C8 O5 120.1(5) . . ?
C9 C8 C7 121.3(6) . . ?
O5 C8 C7 118.2(5) . . ?
C8 C9 C4 119.3(5) . . ?
C8 C9 C10 134.8(5) . . ?
C4 C9 C10 104.7(5) . . ?
C3 C10 C9 100.8(4) . . ?
C3 C10 C11 109.9(4) . . ?
C9 C10 C11 119.6(5) . . ?
C3 C10 C46 110.3(5) . . ?
C9 C10 C46 110.6(4) . . ?
C11 C10 C46 105.6(4) . . ?
O6 C11 C12 126.1(5) . . ?
O6 C11 C10 120.9(4) . . ?
C12 C11 C10 112.8(4) . . ?
C1 C12 C13 121.7(4) . . ?
C1 C12 C11 118.0(5) . . ?
C13 C12 C11 120.2(5) . . ?
N1 C13 C12 122.4(5) . . ?
N1 C13 C47 118.2(5) . . ?
C12 C13 C47 119.3(4) . . ?
N1 C14 C15 108.7(4) . . ?
N1 C14 H14A 109.9 . . ?
C15 C14 H14A 109.9 . . ?
N1 C14 H14B 109.9 . . ?
C15 C14 H14B 109.9 . . ?
H14A C14 H14B 108.3 . . ?
N2 C15 C14 106.3(4) . . ?
N2 C15 H15A 110.5 . . ?
C14 C15 H15A 110.5 . . ?
N2 C15 H15B 110.5 . . ?
C14 C15 H15B 110.5 . . ?
H15A C15 H15B 108.7 . . ?
N2 C16 C17 121.0(5) . . ?
N2 C16 C48 119.2(5) . . ?
C17 C16 C48 119.6(5) . . ?
C16 C17 C28 121.6(4) . . ?
C16 C17 C18 119.7(4) . . ?
C28 C17 C18 118.5(5) . . ?
O7 C18 C17 125.2(5) . . ?
O7 C18 C19 120.2(5) . . ?
C17 C18 C19 114.4(5) . . ?
C26 C19 C20 99.1(4) . . ?
C26 C19 C49 111.2(5) . . ?
C20 C19 C49 109.5(4) . . ?
C26 C19 C18 109.2(4) . . ?
C20 C19 C18 122.3(5) . . ?
C49 C19 C18 105.4(4) . . ?
C25 C20 C21 117.6(5) . . ?
C25 C20 C19 108.1(4) . . ?
C21 C20 C19 133.3(5) . . ?
O8 C21 C20 119.3(5) . . ?
O8 C21 C22 119.7(5) . . ?
C20 C21 C22 120.4(5) . . ?
C23 C22 C21 117.7(5) . . ?
C23 C22 C57 121.3(5) . . ?
C21 C22 C57 120.8(5) . . ?
C22 C23 O9 118.8(4) . . ?
C22 C23 C24 123.8(5) . . ?
O9 C23 C24 116.8(5) . . ?
C25 C24 C23 114.3(5) . . ?
C25 C24 C65 125.3(5) . . ?
C23 C24 C65 120.3(5) . . ?
C24 C25 C20 125.9(5) . . ?
C24 C25 O11 122.0(5) . . ?
C20 C25 O11 112.0(5) . . ?
C27 C26 O11 123.3(5) . . ?
C27 C26 C19 124.2(5) . . ?
O11 C26 C19 112.5(4) . . ?
C26 C27 C28 118.7(5) . . ?
C26 C27 H27 120.6 . . ?
C28 C27 H27 120.6 . . ?
O12 C28 C17 124.8(5) . . ?
O12 C28 C27 114.8(5) . . ?
C17 C28 C27 120.4(4) . . ?
O3 C29 C30 119.0(8) . . ?
O3 C29 C5 120.1(6) . . ?
C30 C29 C5 120.7(6) . . ?
C29 C30 H30A 109.5 . . ?
C29 C30 H30B 109.5 . . ?
H30A C30 H30B 109.5 . . ?
C29 C30 H30C 109.5 . . ?
H30A C30 H30C 109.5 . . ?
H30B C30 H30C 109.5 . . ?
O4 C31 C32 109.9(5) . . ?
O4 C31 H31A 109.7 . . ?
C32 C31 H31A 109.7 . . ?
O4 C31 H31B 109.7 . . ?
C32 C31 H31B 109.7 . . ?
H31A C31 H31B 108.2 . . ?
C37 C32 C33 117.5(6) . . ?
C37 C32 C31 125.7(6) . . ?
C33 C32 C31 116.8(6) . . ?
C32 C33 C34 120.3(6) . . ?
C32 C33 H33 119.8 . . ?
C34 C33 H33 119.8 . . ?
C35 C34 C33 119.3(7) . . ?
C35 C34 H34 120.4 . . ?
C33 C34 H34 120.4 . . ?
C34 C35 C36 122.2(6) . . ?
C34 C35 H35 118.9 . . ?
C36 C35 H35 118.9 . . ?
C35 C36 C37 119.7(6) . . ?
C35 C36 H36 120.1 . . ?
C37 C36 H36 120.1 . . ?
C32 C37 C36 120.9(6) . . ?
C32 C37 H37 119.5 . . ?
C36 C37 H37 119.5 . . ?
C7 C38 H38A 109.5 . . ?
C7 C38 H38B 109.5 . . ?
H38A C38 H38B 109.5 . . ?
C7 C38 H38C 109.5 . . ?
H38A C38 H38C 109.5 . . ?
H38B C38 H38C 109.5 . . ?
O5 C39 C40 107.1(5) . . ?
O5 C39 H39A 110.3 . . ?
C40 C39 H39A 110.3 . . ?
O5 C39 H39B 110.3 . . ?
C40 C39 H39B 110.3 . . ?
H39A C39 H39B 108.6 . . ?
C45 C40 C41 119.6(9) . . ?
C45 C40 C39 120.3(7) . . ?
C41 C40 C39 120.1(8) . . ?
C40 C41 C42 119.8(10) . . ?
C40 C41 H41 120.1 . . ?
C42 C41 H41 120.1 . . ?
C41 C42 C43 113.8(9) . . ?
C41 C42 H42 123.1 . . ?
C43 C42 H42 123.1 . . ?
C44 C43 C42 121.3(12) . . ?
C44 C43 H43 119.3 . . ?
C42 C43 H43 119.3 . . ?
C43 C44 C45 122.7(14) . . ?
C43 C44 H44 118.6 . . ?
C45 C44 H44 118.6 . . ?
C40 C45 C44 121.9(10) . . ?
C40 C45 H45 119.0 . . ?
C44 C45 H45 119.0 . . ?
C10 C46 H46A 109.5 . . ?
C10 C46 H46B 109.5 . . ?
H46A C46 H46B 109.5 . . ?
C10 C46 H46C 109.5 . . ?
H46A C46 H46C 109.5 . . ?
H46B C46 H46C 109.5 . . ?
C13 C47 H47A 109.5 . . ?
C13 C47 H47B 109.5 . . ?
H47A C47 H47B 109.5 . . ?
C13 C47 H47C 109.5 . . ?
H47A C47 H47C 109.5 . . ?
H47B C47 H47C 109.5 . . ?
C16 C48 H48A 109.5 . . ?
C16 C48 H48B 109.5 . . ?
H48A C48 H48B 109.5 . . ?
C16 C48 H48C 109.5 . . ?
H48A C48 H48C 109.5 . . ?
H48B C48 H48C 109.5 . . ?
C19 C49 H49A 109.5 . . ?
C19 C49 H49B 109.5 . . ?
H49A C49 H49B 109.5 . . ?
C19 C49 H49C 109.5 . . ?
H49A C49 H49C 109.5 . . ?
H49B C49 H49C 109.5 . . ?
O8 C50 C51 107.6(5) . . ?
O8 C50 H50A 110.2 . . ?
C51 C50 H50A 110.2 . . ?
O8 C50 H50B 110.2 . . ?
C51 C50 H50B 110.2 . . ?
H50A C50 H50B 108.5 . . ?
C52 C51 C56 120.0(6) . . ?
C52 C51 C50 120.0(6) . . ?
C56 C51 C50 119.7(6) . . ?
C51 C52 C53 118.7(8) . . ?
C51 C52 H52 120.7 . . ?
C53 C52 H52 120.7 . . ?
C52 C53 C54 119.0(8) . . ?
C52 C53 H53 120.5 . . ?
C54 C53 H53 120.5 . . ?
C55 C54 C53 119.6(9) . . ?
C55 C54 H54 120.2 . . ?
C53 C54 H54 120.2 . . ?
C56 C55 C54 118.7(9) . . ?
C56 C55 H55 120.6 . . ?
C54 C55 H55 120.6 . . ?
C55 C56 C51 123.9(8) . . ?
C55 C56 H56 118.1 . . ?
C51 C56 H56 118.1 . . ?
C22 C57 H57A 109.5 . . ?
C22 C57 H57B 109.5 . . ?
H57A C57 H57B 109.5 . . ?
C22 C57 H57C 109.5 . . ?
H57A C57 H57C 109.5 . . ?
H57B C57 H57C 109.5 . . ?
O9 C58 C59 106.6(4) . . ?
O9 C58 H58A 110.4 . . ?
C59 C58 H58A 110.4 . . ?
O9 C58 H58B 110.4 . . ?
C59 C58 H58B 110.4 . . ?
H58A C58 H58B 108.6 . . ?
C60 C59 C64 117.6(5) . . ?
C60 C59 C58 119.6(5) . . ?
C64 C59 C58 122.8(5) . . ?
C59 C60 C61 120.6(7) . . ?
C59 C60 H60 119.7 . . ?
C61 C60 H60 119.7 . . ?
C62 C61 C60 119.9(7) . . ?
C62 C61 H61 120.1 . . ?
C60 C61 H61 120.1 . . ?
C63 C62 C61 119.5(7) . . ?
C63 C62 H62 120.3 . . ?
C61 C62 H62 120.3 . . ?
C62 C63 C64 119.9(7) . . ?
C62 C63 H63 120.0 . . ?
C64 C63 H63 120.0 . . ?
C63 C64 C59 122.5(6) . . ?
C63 C64 H64 118.7 . . ?
C59 C64 H64 118.7 . . ?
O10 C65 C66 122.6(7) . . ?
O10 C65 C24 119.3(7) . . ?
C66 C65 C24 118.0(7) . . ?
C65 C66 H66A 109.5 . . ?
C65 C66 H66B 109.5 . . ?
H66A C66 H66B 109.5 . . ?
C65 C66 H66C 109.5 . . ?
H66A C66 H66C 109.5 . . ?
H66B C66 H66C 109.5 . . ?
O112 Ni2 O101 84.35(15) . . ?
O112 Ni2 N102 94.76(17) . . ?
O101 Ni2 N102 178.01(19) . . ?
O112 Ni2 N101 177.29(17) . . ?
O101 Ni2 N101 92.94(16) . . ?
N102 Ni2 N101 87.95(18) . . ?
C101 O101 Ni2 126.2(3) . . ?
C103 O102 C104 105.8(4) . . ?
C106 O104 C131 113.2(4) . . ?
C108 O105 C139 113.7(4) . . ?
C121 O108 C150 114.5(4) . . ?
C123 O109 C158 113.9(4) . . ?
C125 O111 C126 103.8(4) . . ?
C128 O112 Ni2 128.6(4) . . ?
C113 N101 C114 121.1(4) . . ?
C113 N101 Ni2 128.8(4) . . ?
C114 N101 Ni2 109.8(3) . . ?
C116 N102 C115 120.2(4) . . ?
C116 N102 Ni2 128.1(4) . . ?
C115 N102 Ni2 111.0(3) . . ?
O101 C101 C112 125.9(5) . . ?
O101 C101 C102 113.3(5) . . ?
C112 C101 C102 120.5(5) . . ?
C103 C102 C101 118.1(5) . . ?
C103 C102 H102 120.9 . . ?
C101 C102 H102 120.9 . . ?
C102 C103 O102 122.3(4) . . ?
C102 C103 C110 125.4(5) . . ?
O102 C103 C110 112.0(4) . . ?
C109 C104 C105 125.6(5) . . ?
C109 C104 O102 112.2(5) . . ?
C105 C104 O102 122.2(5) . . ?
C104 C105 C106 113.6(5) . . ?
C104 C105 C129 123.6(5) . . ?
C106 C105 C129 122.8(5) . . ?
C107 C106 O104 118.6(5) . . ?
C107 C106 C105 124.6(5) . . ?
O104 C106 C105 116.5(5) . . ?
C106 C107 C108 118.0(5) . . ?
C106 C107 C138 121.3(5) . . ?
C108 C107 C138 120.4(5) . . ?
O105 C108 C107 121.0(4) . . ?
O105 C108 C109 118.0(4) . . ?
C107 C108 C109 120.6(5) . . ?
C104 C109 C108 117.3(5) . . ?
C104 C109 C110 107.5(4) . . ?
C108 C109 C110 134.0(5) . . ?
C103 C110 C109 100.5(4) . . ?
C103 C110 C111 109.7(4) . . ?
C109 C110 C111 123.9(5) . . ?
C103 C110 C146 112.0(4) . . ?
C109 C110 C146 107.0(4) . . ?
C111 C110 C146 103.8(4) . . ?
O106 C111 C112 123.4(5) . . ?
O106 C111 C110 119.9(4) . . ?
C112 C111 C110 116.6(5) . . ?
C101 C112 C111 119.1(5) . . ?
C101 C112 C113 120.4(5) . . ?
C111 C112 C113 120.4(4) . . ?
N101 C113 C112 120.9(5) . . ?
N101 C113 C147 119.5(5) . . ?
C112 C113 C147 119.5(5) . . ?
N101 C114 C115 105.7(4) . . ?
N101 C114 H11A 110.6 . . ?
C115 C114 H11A 110.6 . . ?
N101 C114 H11B 110.6 . . ?
C115 C114 H11B 110.6 . . ?
H11A C114 H11B 108.7 . . ?
N102 C115 C114 107.9(4) . . ?
N102 C115 H11C 110.1 . . ?
C114 C115 H11C 110.1 . . ?
N102 C115 H11D 110.1 . . ?
C114 C115 H11D 110.1 . . ?
H11C C115 H11D 108.4 . . ?
N102 C116 C117 122.2(5) . . ?
N102 C116 C148 117.5(5) . . ?
C117 C116 C148 120.0(5) . . ?
C128 C117 C116 121.7(4) . . ?
C128 C117 C118 116.7(4) . . ?
C116 C117 C118 121.4(5) . . ?
O107 C118 C117 124.0(5) . . ?
O107 C118 C119 121.8(4) . . ?
C117 C118 C119 114.2(4) . . ?
C126 C119 C120 100.6(4) . . ?
C126 C119 C118 108.3(4) . . ?
C120 C119 C118 120.4(4) . . ?
C126 C119 C149 110.3(4) . . ?
C120 C119 C149 109.5(4) . . ?
C118 C119 C149 107.3(4) . . ?
C125 C120 C121 119.1(5) . . ?
C125 C120 C119 106.7(5) . . ?
C121 C120 C119 133.1(5) . . ?
O108 C121 C120 118.4(5) . . ?
O108 C121 C122 121.9(5) . . ?
C120 C121 C122 119.5(5) . . ?
C123 C122 C121 118.3(5) . . ?
C123 C122 C157 120.9(5) . . ?
C121 C122 C157 120.7(5) . . ?
C124 C123 C122 124.2(5) . . ?
C124 C123 O109 115.7(5) . . ?
C122 C123 O109 120.0(5) . . ?
C123 C124 C125 115.6(5) . . ?
C123 C124 C165 123.1(5) . . ?
C125 C124 C165 121.3(5) . . ?
C120 C125 O111 114.5(4) . . ?
C120 C125 C124 122.8(5) . . ?
O111 C125 C124 122.5(5) . . ?
C127 C126 O111 122.9(5) . . ?
C127 C126 C119 125.1(5) . . ?
O111 C126 C119 111.8(4) . . ?
C126 C127 C128 117.6(5) . . ?
C126 C127 H127 121.2 . . ?
C128 C127 H127 121.2 . . ?
O112 C128 C117 124.4(5) . . ?
O112 C128 C127 114.8(5) . . ?
C117 C128 C127 120.6(5) . . ?
O103 C129 C130 121.6(5) . . ?
O103 C129 C105 120.7(6) . . ?
C130 C129 C105 117.7(5) . . ?
C129 C130 H13A 109.5 . . ?
C129 C130 H13B 109.5 . . ?
H13A C130 H13B 109.5 . . ?
C129 C130 H13C 109.5 . . ?
H13A C130 H13C 109.5 . . ?
H13B C130 H13C 109.5 . . ?
O104 C131 C132 108.8(4) . . ?
O104 C131 H13D 109.9 . . ?
C132 C131 H13D 109.9 . . ?
O104 C131 H13E 109.9 . . ?
C132 C131 H13E 109.9 . . ?
H13D C131 H13E 108.3 . . ?
C137 C132 C133 118.1(5) . . ?
C137 C132 C131 122.1(5) . . ?
C133 C132 C131 119.8(5) . . ?
C132 C133 C134 120.3(5) . . ?
C132 C133 H133 119.9 . . ?
C134 C133 H133 119.9 . . ?
C135 C134 C133 119.0(6) . . ?
C135 C134 H134 120.5 . . ?
C133 C134 H134 120.5 . . ?
C136 C135 C134 120.8(6) . . ?
C136 C135 H135 119.6 . . ?
C134 C135 H135 119.6 . . ?
C135 C136 C137 118.6(6) . . ?
C135 C136 H136 120.7 . . ?
C137 C136 H136 120.7 . . ?
C132 C137 C136 123.1(6) . . ?
C132 C137 H137 118.5 . . ?
C136 C137 H137 118.5 . . ?
C107 C138 H13F 109.5 . . ?
C107 C138 H13G 109.5 . . ?
H13F C138 H13G 109.5 . . ?
C107 C138 H13H 109.5 . . ?
H13F C138 H13H 109.5 . . ?
H13G C138 H13H 109.5 . . ?
O105 C139 C140 107.5(4) . . ?
O105 C139 H13I 110.2 . . ?
C140 C139 H13I 110.2 . . ?
O105 C139 H13J 110.2 . . ?
C140 C139 H13J 110.2 . . ?
H13I C139 H13J 108.5 . . ?
C141 C140 C145 116.7(5) . . ?
C141 C140 C139 120.9(5) . . ?
C145 C140 C139 122.3(5) . . ?
C140 C141 C142 120.3(6) . . ?
C140 C141 H141 119.9 . . ?
C142 C141 H141 119.9 . . ?
C143 C142 C141 119.4(6) . . ?
C143 C142 H142 120.3 . . ?
C141 C142 H142 120.3 . . ?
C144 C143 C142 121.5(6) . . ?
C144 C143 H143 119.2 . . ?
C142 C143 H143 119.2 . . ?
C143 C144 C145 118.7(6) . . ?
C143 C144 H144 120.6 . . ?
C145 C144 H144 120.6 . . ?
C144 C145 C140 122.9(6) . . ?
C144 C145 H145 118.5 . . ?
C140 C145 H145 118.5 . . ?
C110 C146 H14C 109.5 . . ?
C110 C146 H14D 109.5 . . ?
H14C C146 H14D 109.5 . . ?
C110 C146 H14E 109.5 . . ?
H14C C146 H14E 109.5 . . ?
H14D C146 H14E 109.5 . . ?
C113 C147 H14F 109.5 . . ?
C113 C147 H14G 109.5 . . ?
H14F C147 H14G 109.5 . . ?
C113 C147 H14H 109.5 . . ?
H14F C147 H14H 109.5 . . ?
H14G C147 H14H 109.5 . . ?
C116 C148 H14I 109.5 . . ?
C116 C148 H14J 109.5 . . ?
H14I C148 H14J 109.5 . . ?
C116 C148 H14K 109.5 . . ?
H14I C148 H14K 109.5 . . ?
H14J C148 H14K 109.5 . . ?
C119 C149 H14L 109.5 . . ?
C119 C149 H14M 109.5 . . ?
H14L C149 H14M 109.5 . . ?
C119 C149 H14N 109.5 . . ?
H14L C149 H14N 109.5 . . ?
H14M C149 H14N 109.5 . . ?
O108 C150 C151 111.6(4) . . ?
O108 C150 H15C 109.3 . . ?
C151 C150 H15C 109.3 . . ?
O108 C150 H15D 109.3 . . ?
C151 C150 H15D 109.3 . . ?
H15C C150 H15D 108.0 . . ?
C156 C151 C152 116.4(6) . . ?
C156 C151 C150 122.8(6) . . ?
C152 C151 C150 120.8(5) . . ?
C153 C152 C151 121.6(6) . . ?
C153 C152 H152 119.2 . . ?
C151 C152 H152 119.2 . . ?
C154 C153 C152 120.7(7) . . ?
C154 C153 H153 119.6 . . ?
C152 C153 H153 119.6 . . ?
C153 C154 C155 118.6(7) . . ?
C153 C154 H154 120.7 . . ?
C155 C154 H154 120.7 . . ?
C154 C155 C156 119.9(7) . . ?
C154 C155 H155 120.0 . . ?
C156 C155 H155 120.0 . . ?
C151 C156 C155 122.7(7) . . ?
C151 C156 H156 118.6 . . ?
C155 C156 H156 118.6 . . ?
C122 C157 H15E 109.5 . . ?
C122 C157 H15F 109.5 . . ?
H15E C157 H15F 109.5 . . ?
C122 C157 H15G 109.5 . . ?
H15E C157 H15G 109.5 . . ?
H15F C157 H15G 109.5 . . ?
O109 C158 C159 110.8(5) . . ?
O109 C158 H15H 109.5 . . ?
C159 C158 H15H 109.5 . . ?
O109 C158 H15I 109.5 . . ?
C159 C158 H15I 109.5 . . ?
H15H C158 H15I 108.1 . . ?
C164 C159 C160 117.8(6) . . ?
C164 C159 C158 122.5(5) . . ?
C160 C159 C158 119.8(6) . . ?
C159 C160 C161 121.8(7) . . ?
C159 C160 H160 119.1 . . ?
C161 C160 H160 119.1 . . ?
C162 C161 C160 119.5(8) . . ?
C162 C161 H161 120.3 . . ?
C160 C161 H161 120.3 . . ?
C163 C162 C161 119.7(8) . . ?
C163 C162 H162 120.2 . . ?
C161 C162 H162 120.2 . . ?
C162 C163 C164 121.5(8) . . ?
C162 C163 H163 119.2 . . ?
C164 C163 H163 119.2 . . ?
C159 C164 C163 119.7(7) . . ?
C159 C164 H164 120.1 . . ?
C163 C164 H164 120.1 . . ?
O110 C165 C166 123.3(5) . . ?
O110 C165 C124 119.2(5) . . ?
C166 C165 C124 117.5(5) . . ?
C165 C166 H16A 109.5 . . ?
C165 C166 H16B 109.5 . . ?
H16A C166 H16B 109.5 . . ?
C165 C166 H16C 109.5 . . ?
H16A C166 H16C 109.5 . . ?
H16B C166 H16C 109.5 . . ?

loop_
_geom_bond_atom_site_label_1
_geom_bond_atom_site_label_2
_geom_bond_distance
_geom_bond_site_symmetry_2
_geom_bond_publ_flag
C201 Cl3 1.708(9) . ?
C201 Cl1 1.712(8) . ?
C201 Cl2 1.813(10) . ?
C201 H201 1.0000 . ?
C202 Cl6 1.737(10) . ?
C202 Cl5 1.765(9) . ?
C202 Cl4 1.774(11) . ?
C202 H202 1.0000 . ?
C203 Cl9 1.541(15) . ?
C203 Cl8 1.666(14) . ?
C203 Cl7 1.717(12) . ?
C203 H203 1.0000 . ?
Ni1 O1 1.840(3) . ?
Ni1 O12 1.841(4) . ?
Ni1 N2 1.843(4) . ?
Ni1 N1 1.856(4) . ?
O1 C1 1.290(6) . ?
O2 C3 1.382(6) . ?
O2 C4 1.390(6) . ?
O3 C29 1.207(7) . ?
O4 C31 1.399(7) . ?
O4 C6 1.415(7) . ?
O5 C8 1.390(6) . ?
O5 C39 1.461(6) . ?
O6 C11 1.197(6) . ?
O7 C18 1.230(6) . ?
O8 C21 1.381(6) . ?
O8 C50 1.471(6) . ?
O9 C23 1.414(6) . ?
O9 C58 1.414(6) . ?
O10 C65 1.228(9) . ?
O11 C26 1.379(6) . ?
O11 C25 1.420(6) . ?
O12 C28 1.260(6) . ?
N1 C13 1.317(6) . ?
N1 C14 1.468(6) . ?
N2 C16 1.309(6) . ?
N2 C15 1.474(6) . ?
C1 C12 1.417(7) . ?
C1 C2 1.462(7) . ?
C2 C3 1.309(7) . ?
C2 H2 0.9500 . ?
C3 C10 1.503(7) . ?
C4 C9 1.398(8) . ?
C4 C5 1.417(7) . ?
C5 C6 1.408(8) . ?
C5 C29 1.531(9) . ?
C6 C7 1.393(8) . ?
C7 C8 1.417(7) . ?
C7 C38 1.514(7) . ?
C8 C9 1.349(7) . ?
C9 C10 1.538(7) . ?
C10 C11 1.564(7) . ?
C10 C46 1.567(8) . ?
C11 C12 1.485(7) . ?
C12 C13 1.443(7) . ?
C13 C47 1.506(7) . ?
C14 C15 1.554(7) . ?
C14 H14A 0.9900 . ?
C14 H14B 0.9900 . ?
C15 H15A 0.9900 . ?
C15 H15B 0.9900 . ?
C16 C17 1.424(7) . ?
C16 C48 1.509(7) . ?
C17 C28 1.430(7) . ?
C17 C18 1.476(7) . ?
C18 C19 1.546(7) . ?
C19 C26 1.507(7) . ?
C19 C20 1.539(7) . ?
C19 C49 1.541(7) . ?
C20 C25 1.384(7) . ?
C20 C21 1.395(7) . ?
C21 C22 1.408(7) . ?
C22 C23 1.377(7) . ?
C22 C57 1.509(7) . ?
C23 C24 1.426(7) . ?
C24 C25 1.349(7) . ?
C24 C65 1.518(9) . ?
C26 C27 1.329(7) . ?
C27 C28 1.475(7) . ?
C27 H27 0.9500 . ?
C29 C30 1.461(10) . ?
C30 H30A 0.9800 . ?
C30 H30B 0.9800 . ?
C30 H30C 0.9800 . ?
C31 C32 1.499(8) . ?
C31 H31A 0.9900 . ?
C31 H31B 0.9900 . ?
C32 C37 1.356(8) . ?
C32 C33 1.389(8) . ?
C33 C34 1.403(8) . ?
C33 H33 0.9500 . ?
C34 C35 1.303(9) . ?
C34 H34 0.9500 . ?
C35 C36 1.343(9) . ?
C35 H35 0.9500 . ?
C36 C37 1.380(8) . ?
C36 H36 0.9500 . ?
C37 H37 0.9500 . ?
C38 H38A 0.9800 . ?
C38 H38B 0.9800 . ?
C38 H38C 0.9800 . ?
C39 C40 1.517(9) . ?
C39 H39A 0.9900 . ?
C39 H39B 0.9900 . ?
C40 C45 1.327(10) . ?
C40 C41 1.400(10) . ?
C41 C42 1.415(12) . ?
C41 H41 0.9500 . ?
C42 C43 1.542(14) . ?
C42 H42 0.9500 . ?
C43 C44 1.196(13) . ?
C43 H43 0.9500 . ?
C44 C45 1.385(13) . ?
C44 H44 0.9500 . ?
C45 H45 0.9500 . ?
C46 H46A 0.9800 . ?
C46 H46B 0.9800 . ?
C46 H46C 0.9800 . ?
C47 H47A 0.9800 . ?
C47 H47B 0.9800 . ?
C47 H47C 0.9800 . ?
C48 H48A 0.9800 . ?
C48 H48B 0.9800 . ?
C48 H48C 0.9800 . ?
C49 H49A 0.9800 . ?
C49 H49B 0.9800 . ?
C49 H49C 0.9800 . ?
C50 C51 1.486(8) . ?
C50 H50A 0.9900 . ?
C50 H50B 0.9900 . ?
C51 C52 1.364(9) . ?
C51 C56 1.387(8) . ?
C52 C53 1.416(10) . ?
C52 H52 0.9500 . ?
C53 C54 1.424(12) . ?
C53 H53 0.9500 . ?
C54 C55 1.401(13) . ?
C54 H54 0.9500 . ?
C55 C56 1.313(10) . ?
C55 H55 0.9500 . ?
C56 H56 0.9500 . ?
C57 H57A 0.9800 . ?
C57 H57B 0.9800 . ?
C57 H57C 0.9800 . ?
C58 C59 1.535(7) . ?
C58 H58A 0.9900 . ?
C58 H58B 0.9900 . ?
C59 C60 1.360(8) . ?
C59 C64 1.372(7) . ?
C60 C61 1.396(8) . ?
C60 H60 0.9500 . ?
C61 C62 1.371(9) . ?
C61 H61 0.9500 . ?
C62 C63 1.353(9) . ?
C62 H62 0.9500 . ?
C63 C64 1.357(8) . ?
C63 H63 0.9500 . ?
C64 H64 0.9500 . ?
C65 C66 1.490(9) . ?
C66 H66A 0.9800 . ?
C66 H66B 0.9800 . ?
C66 H66C 0.9800 . ?
Ni2 O112 1.838(4) . ?
Ni2 O101 1.843(4) . ?
Ni2 N102 1.859(4) . ?
Ni2 N101 1.858(4) . ?
O101 C101 1.280(6) . ?
O102 C103 1.379(6) . ?
O102 C104 1.404(6) . ?
O103 C129 1.188(6) . ?
O104 C106 1.407(6) . ?
O104 C131 1.454(6) . ?
O105 C108 1.392(6) . ?
O105 C139 1.451(6) . ?
O106 C111 1.239(6) . ?
O107 C118 1.234(6) . ?
O108 C121 1.366(6) . ?
O108 C150 1.430(7) . ?
O109 C123 1.395(6) . ?
O109 C158 1.442(6) . ?
O110 C165 1.207(6) . ?
O111 C125 1.410(6) . ?
O111 C126 1.412(6) . ?
O112 C128 1.270(6) . ?
N101 C113 1.293(6) . ?
N101 C114 1.492(6) . ?
N102 C116 1.310(6) . ?
N102 C115 1.478(6) . ?
C101 C112 1.390(7) . ?
C101 C102 1.486(7) . ?
C102 C103 1.331(7) . ?
C102 H102 0.9500 . ?
C103 C110 1.480(7) . ?
C104 C109 1.377(7) . ?
C104 C105 1.402(7) . ?
C105 C106 1.410(7) . ?
C105 C129 1.511(7) . ?
C106 C107 1.383(7) . ?
C107 C108 1.407(7) . ?
C107 C138 1.529(7) . ?
C108 C109 1.410(7) . ?
C109 C110 1.514(7) . ?
C110 C111 1.539(7) . ?
C110 C146 1.590(7) . ?
C111 C112 1.459(7) . ?
C112 C113 1.461(7) . ?
C113 C147 1.515(7) . ?
C114 C115 1.492(7) . ?
C114 H11A 0.9900 . ?
C114 H11B 0.9900 . ?
C115 H11C 0.9900 . ?
C115 H11D 0.9900 . ?
C116 C117 1.450(7) . ?
C116 C148 1.530(7) . ?
C117 C128 1.444(7) . ?
C117 C118 1.488(7) . ?
C118 C119 1.535(7) . ?
C119 C126 1.500(7) . ?
C119 C120 1.522(7) . ?
C119 C149 1.583(7) . ?
C120 C125 1.380(7) . ?
C120 C121 1.405(7) . ?
C121 C122 1.407(7) . ?
C122 C123 1.392(8) . ?
C122 C157 1.479(7) . ?
C123 C124 1.372(7) . ?
C124 C125 1.422(7) . ?
C124 C165 1.542(8) . ?
C126 C127 1.335(7) . ?
C127 C128 1.465(7) . ?
C127 H127 0.9500 . ?
C129 C130 1.506(8) . ?
C130 H13A 0.9800 . ?
C130 H13B 0.9800 . ?
C130 H13C 0.9800 . ?
C131 C132 1.506(7) . ?
C131 H13D 0.9900 . ?
C131 H13E 0.9900 . ?
C132 C137 1.364(7) . ?
C132 C133 1.374(7) . ?
C133 C134 1.410(7) . ?
C133 H133 0.9500 . ?
C134 C135 1.377(8) . ?
C134 H134 0.9500 . ?
C135 C136 1.362(9) . ?
C135 H135 0.9500 . ?
C136 C137 1.373(8) . ?
C136 H136 0.9500 . ?
C137 H137 0.9500 . ?
C138 H13F 0.9800 . ?
C138 H13G 0.9800 . ?
C138 H13H 0.9800 . ?
C139 C140 1.497(7) . ?
C139 H13I 0.9900 . ?
C139 H13J 0.9900 . ?
C140 C141 1.378(7) . ?
C140 C145 1.389(8) . ?
C141 C142 1.419(8) . ?
C141 H141 0.9500 . ?
C142 C143 1.366(9) . ?
C142 H142 0.9500 . ?
C143 C144 1.337(8) . ?
C143 H143 0.9500 . ?
C144 C145 1.390(8) . ?
C144 H144 0.9500 . ?
C145 H145 0.9500 . ?
C146 H14C 0.9800 . ?
C146 H14D 0.9800 . ?
C146 H14E 0.9800 . ?
C147 H14F 0.9800 . ?
C147 H14G 0.9800 . ?
C147 H14H 0.9800 . ?
C148 H14I 0.9800 . ?
C148 H14J 0.9800 . ?
C148 H14K 0.9800 . ?
C149 H14L 0.9800 . ?
C149 H14M 0.9800 . ?
C149 H14N 0.9800 . ?
C150 C151 1.517(8) . ?
C150 H15C 0.9900 . ?
C150 H15D 0.9900 . ?
C151 C156 1.321(7) . ?
C151 C152 1.404(8) . ?
C152 C153 1.356(9) . ?
C152 H152 0.9500 . ?
C153 C154 1.355(9) . ?
C153 H153 0.9500 . ?
C154 C155 1.359(9) . ?
C154 H154 0.9500 . ?
C155 C156 1.391(8) . ?
C155 H155 0.9500 . ?
C156 H156 0.9500 . ?
C157 H15E 0.9800 . ?
C157 H15F 0.9800 . ?
C157 H15G 0.9800 . ?
C158 C159 1.504(8) . ?
C158 H15H 0.9900 . ?
C158 H15I 0.9900 . ?
C159 C164 1.334(8) . ?
C159 C160 1.354(8) . ?
C160 C161 1.371(9) . ?
C160 H160 0.9500 . ?
C161 C162 1.335(11) . ?
C161 H161 0.9500 . ?
C162 C163 1.308(10) . ?
C162 H162 0.9500 . ?
C163 C164 1.397(9) . ?
C163 H163 0.9500 . ?
C164 H164 0.9500 . ?
C165 C166 1.466(7) . ?
C166 H16A 0.9800 . ?
C166 H16B 0.9800 . ?
C166 H16C 0.9800 . ?

loop_
_geom_torsion_atom_site_label_1
_geom_torsion_atom_site_label_2
_geom_torsion_atom_site_label_3
_geom_torsion_atom_site_label_4
_geom_torsion
_geom_torsion_site_symmetry_1
_geom_torsion_site_symmetry_2
_geom_torsion_site_symmetry_3
_geom_torsion_site_symmetry_4
_geom_torsion_publ_flag
O12 Ni1 O1 C1 -168.2(5) . . . . ?
N2 Ni1 O1 C1 145(2) . . . . ?
N1 Ni1 O1 C1 6.8(5) . . . . ?
O1 Ni1 O12 C28 167.1(5) . . . . ?
N2 Ni1 O12 C28 -16.1(5) . . . . ?
N1 Ni1 O12 C28 100.2(19) . . . . ?
O1 Ni1 N1 C13 -9.7(5) . . . . ?
O12 Ni1 N1 C13 57(2) . . . . ?
N2 Ni1 N1 C13 173.2(5) . . . . ?
O1 Ni1 N1 C14 -179.2(4) . . . . ?
O12 Ni1 N1 C14 -112.8(18) . . . . ?
N2 Ni1 N1 C14 3.6(4) . . . . ?
O1 Ni1 N2 C16 53(3) . . . . ?
O12 Ni1 N2 C16 6.7(5) . . . . ?
N1 Ni1 N2 C16 -168.4(5) . . . . ?
O1 Ni1 N2 C15 -119(2) . . . . ?
O12 Ni1 N2 C15 -165.7(3) . . . . ?
N1 Ni1 N2 C15 19.2(4) . . . . ?
Ni1 O1 C1 C12 -3.0(8) . . . . ?
Ni1 O1 C1 C2 -179.1(4) . . . . ?
O1 C1 C2 C3 -167.0(6) . . . . ?
C12 C1 C2 C3 16.8(9) . . . . ?
C1 C2 C3 O2 -174.0(5) . . . . ?
C1 C2 C3 C10 1.8(9) . . . . ?
C4 O2 C3 C2 161.9(6) . . . . ?
C4 O2 C3 C10 -14.3(6) . . . . ?
C3 O2 C4 C9 4.7(7) . . . . ?
C3 O2 C4 C5 -178.9(5) . . . . ?
O2 C4 C5 C6 -176.1(5) . . . . ?
C9 C4 C5 C6 0.0(9) . . . . ?
O2 C4 C5 C29 2.2(9) . . . . ?
C9 C4 C5 C29 178.3(6) . . . . ?
C4 C5 C6 C7 -1.4(9) . . . . ?
C29 C5 C6 C7 -179.7(7) . . . . ?
C4 C5 C6 O4 171.9(5) . . . . ?
C29 C5 C6 O4 -6.3(10) . . . . ?
C31 O4 C6 C7 -78.9(8) . . . . ?
C31 O4 C6 C5 107.6(6) . . . . ?
C5 C6 C7 C8 3.5(10) . . . . ?
O4 C6 C7 C8 -169.5(6) . . . . ?
C5 C6 C7 C38 178.1(6) . . . . ?
O4 C6 C7 C38 5.1(9) . . . . ?
C39 O5 C8 C9 -107.8(6) . . . . ?
C39 O5 C8 C7 79.3(6) . . . . ?
C6 C7 C8 C9 -4.2(9) . . . . ?
C38 C7 C8 C9 -178.8(6) . . . . ?
C6 C7 C8 O5 168.6(5) . . . . ?
C38 C7 C8 O5 -6.0(9) . . . . ?
O5 C8 C9 C4 -169.8(5) . . . . ?
C7 C8 C9 C4 2.8(9) . . . . ?
O5 C8 C9 C10 -4.4(10) . . . . ?
C7 C8 C9 C10 168.3(6) . . . . ?
O2 C4 C9 C8 175.7(5) . . . . ?
C5 C4 C9 C8 -0.7(9) . . . . ?
O2 C4 C9 C10 6.3(7) . . . . ?
C5 C4 C9 C10 -170.1(5) . . . . ?
C2 C3 C10 C9 -158.8(6) . . . . ?
O2 C3 C10 C9 17.4(6) . . . . ?
C2 C3 C10 C11 -31.6(8) . . . . ?
O2 C3 C10 C11 144.6(5) . . . . ?
C2 C3 C10 C46 84.3(7) . . . . ?
O2 C3 C10 C46 -99.4(5) . . . . ?
C8 C9 C10 C3 179.7(7) . . . . ?
C4 C9 C10 C3 -13.5(6) . . . . ?
C8 C9 C10 C11 59.2(9) . . . . ?
C4 C9 C10 C11 -133.9(5) . . . . ?
C8 C9 C10 C46 -63.7(9) . . . . ?
C4 C9 C10 C46 103.2(5) . . . . ?
C3 C10 C11 O6 -141.1(5) . . . . ?
C9 C10 C11 O6 -25.3(8) . . . . ?
C46 C10 C11 O6 100.0(6) . . . . ?
C3 C10 C11 C12 43.7(6) . . . . ?
C9 C10 C11 C12 159.5(5) . . . . ?
C46 C10 C11 C12 -75.2(5) . . . . ?
O1 C1 C12 C13 -0.8(9) . . . . ?
C2 C1 C12 C13 174.9(5) . . . . ?
O1 C1 C12 C11 -176.8(5) . . . . ?
C2 C1 C12 C11 -1.1(8) . . . . ?
O6 C11 C12 C1 155.5(6) . . . . ?
C10 C11 C12 C1 -29.5(7) . . . . ?
O6 C11 C12 C13 -20.5(9) . . . . ?
C10 C11 C12 C13 154.4(5) . . . . ?
C14 N1 C13 C12 177.6(5) . . . . ?
Ni1 N1 C13 C12 8.8(8) . . . . ?
C14 N1 C13 C47 -0.1(8) . . . . ?
Ni1 N1 C13 C47 -168.9(4) . . . . ?
C1 C12 C13 N1 -2.1(8) . . . . ?
C11 C12 C13 N1 173.8(5) . . . . ?
C1 C12 C13 C47 175.5(5) . . . . ?
C11 C12 C13 C47 -8.6(8) . . . . ?
C13 N1 C14 C15 165.3(5) . . . . ?
Ni1 N1 C14 C15 -24.1(5) . . . . ?
C16 N2 C15 C14 151.2(5) . . . . ?
Ni1 N2 C15 C14 -35.5(5) . . . . ?
N1 C14 C15 N2 37.8(6) . . . . ?
C15 N2 C16 C17 176.9(5) . . . . ?
Ni1 N2 C16 C17 5.0(8) . . . . ?
C15 N2 C16 C48 2.4(7) . . . . ?
Ni1 N2 C16 C48 -169.5(4) . . . . ?
N2 C16 C17 C28 -11.9(8) . . . . ?
C48 C16 C17 C28 162.5(5) . . . . ?
N2 C16 C17 C18 163.2(5) . . . . ?
C48 C16 C17 C18 -22.3(8) . . . . ?
C16 C17 C18 O7 -20.9(8) . . . . ?
C28 C17 C18 O7 154.5(5) . . . . ?
C16 C17 C18 C19 153.0(5) . . . . ?
C28 C17 C18 C19 -31.6(6) . . . . ?
O7 C18 C19 C26 -142.2(5) . . . . ?
C17 C18 C19 C26 43.6(6) . . . . ?
O7 C18 C19 C20 -27.5(7) . . . . ?
C17 C18 C19 C20 158.3(4) . . . . ?
O7 C18 C19 C49 98.3(6) . . . . ?
C17 C18 C19 C49 -75.9(5) . . . . ?
C26 C19 C20 C25 -11.8(5) . . . . ?
C49 C19 C20 C25 104.7(5) . . . . ?
C18 C19 C20 C25 -131.5(5) . . . . ?
C26 C19 C20 C21 -179.6(6) . . . . ?
C49 C19 C20 C21 -63.2(7) . . . . ?
C18 C19 C20 C21 60.7(8) . . . . ?
C50 O8 C21 C20 -109.1(5) . . . . ?
C50 O8 C21 C22 79.5(6) . . . . ?
C25 C20 C21 O8 -172.9(5) . . . . ?
C19 C20 C21 O8 -6.0(9) . . . . ?
C25 C20 C21 C22 -1.6(8) . . . . ?
C19 C20 C21 C22 165.4(5) . . . . ?
O8 C21 C22 C23 175.5(5) . . . . ?
C20 C21 C22 C23 4.2(8) . . . . ?
O8 C21 C22 C57 0.4(8) . . . . ?
C20 C21 C22 C57 -170.9(5) . . . . ?
C21 C22 C23 O9 -173.8(5) . . . . ?
C57 C22 C23 O9 1.2(8) . . . . ?
C21 C22 C23 C24 -3.2(8) . . . . ?
C57 C22 C23 C24 171.8(5) . . . . ?
C58 O9 C23 C22 -81.6(6) . . . . ?
C58 O9 C23 C24 107.1(5) . . . . ?
C22 C23 C24 C25 -0.5(8) . . . . ?
O9 C23 C24 C25 170.3(5) . . . . ?
C22 C23 C24 C65 177.6(6) . . . . ?
O9 C23 C24 C65 -11.7(8) . . . . ?
C23 C24 C25 C20 3.5(9) . . . . ?
C65 C24 C25 C20 -174.4(6) . . . . ?
C23 C24 C25 O11 -173.2(5) . . . . ?
C65 C24 C25 O11 8.8(10) . . . . ?
C21 C20 C25 C24 -2.6(9) . . . . ?
C19 C20 C25 C24 -172.6(6) . . . . ?
C21 C20 C25 O11 174.4(4) . . . . ?
C19 C20 C25 O11 4.4(6) . . . . ?
C26 O11 C25 C24 -176.9(5) . . . . ?
C26 O11 C25 C20 6.0(6) . . . . ?
C25 O11 C26 C27 164.8(5) . . . . ?
C25 O11 C26 C19 -14.5(6) . . . . ?
C20 C19 C26 C27 -163.1(5) . . . . ?
C49 C19 C26 C27 81.8(7) . . . . ?
C18 C19 C26 C27 -34.1(7) . . . . ?
C20 C19 C26 O11 16.2(6) . . . . ?
C49 C19 C26 O11 -98.9(5) . . . . ?
C18 C19 C26 O11 145.2(5) . . . . ?
O11 C26 C27 C28 -170.4(5) . . . . ?
C19 C26 C27 C28 8.8(8) . . . . ?
Ni1 O12 C28 C17 13.7(8) . . . . ?
Ni1 O12 C28 C27 -163.9(4) . . . . ?
C16 C17 C28 O12 2.6(9) . . . . ?
C18 C17 C28 O12 -172.7(5) . . . . ?
C16 C17 C28 C27 -179.9(5) . . . . ?
C18 C17 C28 C27 4.8(8) . . . . ?
C26 C27 C28 O12 -174.4(5) . . . . ?
C26 C27 C28 C17 7.9(8) . . . . ?
C6 C5 C29 O3 -129.0(8) . . . . ?
C4 C5 C29 O3 52.9(11) . . . . ?
C6 C5 C29 C30 55.2(12) . . . . ?
C4 C5 C29 C30 -123.0(8) . . . . ?
C6 O4 C31 C32 143.6(5) . . . . ?
O4 C31 C32 C37 0.9(9) . . . . ?
O4 C31 C32 C33 -179.7(5) . . . . ?
C37 C32 C33 C34 -3.2(9) . . . . ?
C31 C32 C33 C34 177.3(6) . . . . ?
C32 C33 C34 C35 2.5(10) . . . . ?
C33 C34 C35 C36 -0.9(11) . . . . ?
C34 C35 C36 C37 0.2(11) . . . . ?
C33 C32 C37 C36 2.5(9) . . . . ?
C31 C32 C37 C36 -178.1(6) . . . . ?
C35 C36 C37 C32 -1.0(10) . . . . ?
C8 O5 C39 C40 -164.3(5) . . . . ?
O5 C39 C40 C45 -63.8(9) . . . . ?
O5 C39 C40 C41 116.0(7) . . . . ?
C45 C40 C41 C42 1.3(12) . . . . ?
C39 C40 C41 C42 -178.5(7) . . . . ?
C40 C41 C42 C43 0.9(12) . . . . ?
C41 C42 C43 C44 -7.1(15) . . . . ?
C42 C43 C44 C45 10.9(19) . . . . ?
C41 C40 C45 C44 1.8(14) . . . . ?
C39 C40 C45 C44 -178.4(8) . . . . ?
C43 C44 C45 C40 -8.5(18) . . . . ?
C21 O8 C50 C51 -169.8(4) . . . . ?
O8 C50 C51 C52 -70.1(7) . . . . ?
O8 C50 C51 C56 103.3(7) . . . . ?
C56 C51 C52 C53 -2.0(11) . . . . ?
C50 C51 C52 C53 171.3(6) . . . . ?
C51 C52 C53 C54 2.0(12) . . . . ?
C52 C53 C54 C55 -0.3(14) . . . . ?
C53 C54 C55 C56 -1.3(15) . . . . ?
C54 C55 C56 C51 1.3(14) . . . . ?
C52 C51 C56 C55 0.4(12) . . . . ?
C50 C51 C56 C55 -173.0(8) . . . . ?
C23 O9 C58 C59 157.1(4) . . . . ?
O9 C58 C59 C60 159.3(5) . . . . ?
O9 C58 C59 C64 -22.7(7) . . . . ?
C64 C59 C60 C61 -0.6(8) . . . . ?
C58 C59 C60 C61 177.5(5) . . . . ?
C59 C60 C61 C62 1.2(9) . . . . ?
C60 C61 C62 C63 -0.7(9) . . . . ?
C61 C62 C63 C64 -0.5(10) . . . . ?
C62 C63 C64 C59 1.2(10) . . . . ?
C60 C59 C64 C63 -0.6(9) . . . . ?
C58 C59 C64 C63 -178.7(6) . . . . ?
C25 C24 C65 O10 125.6(7) . . . . ?
C23 C24 C65 O10 -52.2(9) . . . . ?
C25 C24 C65 C66 -50.3(9) . . . . ?
C23 C24 C65 C66 131.8(6) . . . . ?
O112 Ni2 O101 C101 160.1(4) . . . . ?
N102 Ni2 O101 C101 97(5) . . . . ?
N101 Ni2 O101 C101 -19.8(4) . . . . ?
O101 Ni2 O112 C128 -177.7(5) . . . . ?
N102 Ni2 O112 C128 0.5(5) . . . . ?
N101 Ni2 O112 C128 -175(65) . . . . ?
O112 Ni2 N101 C113 8(4) . . . . ?
O101 Ni2 N101 C113 10.8(5) . . . . ?
N102 Ni2 N101 C113 -167.4(5) . . . . ?
O112 Ni2 N101 C114 -165(4) . . . . ?
O101 Ni2 N101 C114 -163.0(4) . . . . ?
N102 Ni2 N101 C114 18.8(4) . . . . ?
O112 Ni2 N102 C116 -3.2(5) . . . . ?
O101 Ni2 N102 C116 60(6) . . . . ?
N101 Ni2 N102 C116 176.6(5) . . . . ?
O112 Ni2 N102 C115 -173.0(4) . . . . ?
O101 Ni2 N102 C115 -110(5) . . . . ?
N101 Ni2 N102 C115 6.8(4) . . . . ?
Ni2 O101 C101 C112 12.0(8) . . . . ?
Ni2 O101 C101 C102 -161.9(3) . . . . ?
O101 C101 C102 C103 -174.7(5) . . . . ?
C112 C101 C102 C103 11.0(8) . . . . ?
C101 C102 C103 O102 -169.0(5) . . . . ?
C101 C102 C103 C110 4.0(8) . . . . ?
C104 O102 C103 C102 162.2(5) . . . . ?
C104 O102 C103 C110 -11.6(5) . . . . ?
C103 O102 C104 C109 3.1(6) . . . . ?
C103 O102 C104 C105 -174.6(5) . . . . ?
C109 C104 C105 C106 4.9(8) . . . . ?
O102 C104 C105 C106 -177.7(5) . . . . ?
C109 C104 C105 C129 -175.6(5) . . . . ?
O102 C104 C105 C129 1.8(8) . . . . ?
C131 O104 C106 C107 -85.3(6) . . . . ?
C131 O104 C106 C105 100.3(5) . . . . ?
C104 C105 C106 C107 -0.1(8) . . . . ?
C129 C105 C106 C107 -179.6(5) . . . . ?
C104 C105 C106 O104 174.0(5) . . . . ?
C129 C105 C106 O104 -5.5(8) . . . . ?
O104 C106 C107 C108 -176.3(5) . . . . ?
C105 C106 C107 C108 -2.3(8) . . . . ?
O104 C106 C107 C138 -1.9(8) . . . . ?
C105 C106 C107 C138 172.1(5) . . . . ?
C139 O105 C108 C107 75.5(6) . . . . ?
C139 O105 C108 C109 -111.1(5) . . . . ?
C106 C107 C108 O105 173.5(5) . . . . ?
C138 C107 C108 O105 -1.0(8) . . . . ?
C106 C107 C108 C109 0.3(8) . . . . ?
C138 C107 C108 C109 -174.2(5) . . . . ?
C105 C104 C109 C108 -6.9(8) . . . . ?
O102 C104 C109 C108 175.5(4) . . . . ?
C105 C104 C109 C110 -176.3(5) . . . . ?
O102 C104 C109 C110 6.1(6) . . . . ?
O105 C108 C109 C104 -169.4(4) . . . . ?
C107 C108 C109 C104 3.9(7) . . . . ?
O105 C108 C109 C110 -3.5(8) . . . . ?
C107 C108 C109 C110 169.9(5) . . . . ?
C102 C103 C110 C109 -159.1(5) . . . . ?
O102 C103 C110 C109 14.5(5) . . . . ?
C102 C103 C110 C111 -27.1(7) . . . . ?
O102 C103 C110 C111 146.4(4) . . . . ?
C102 C103 C110 C146 87.6(6) . . . . ?
O102 C103 C110 C146 -98.9(5) . . . . ?
C104 C109 C110 C103 -11.9(5) . . . . ?
C108 C109 C110 C103 -178.8(6) . . . . ?
C104 C109 C110 C111 -134.3(5) . . . . ?
C108 C109 C110 C111 58.7(8) . . . . ?
C104 C109 C110 C146 105.2(5) . . . . ?
C108 C109 C110 C146 -61.8(7) . . . . ?
C103 C110 C111 O106 -145.9(5) . . . . ?
C109 C110 C111 O106 -27.7(7) . . . . ?
C146 C110 C111 O106 94.3(6) . . . . ?
C103 C110 C111 C112 37.2(6) . . . . ?
C109 C110 C111 C112 155.4(5) . . . . ?
C146 C110 C111 C112 -82.6(5) . . . . ?
O101 C101 C112 C111 -172.3(5) . . . . ?
C102 C101 C112 C111 1.2(8) . . . . ?
O101 C101 C112 C113 10.8(8) . . . . ?
C102 C101 C112 C113 -175.7(5) . . . . ?
O106 C111 C112 C101 156.9(5) . . . . ?
C110 C111 C112 C101 -26.4(7) . . . . ?
O106 C111 C112 C113 -26.2(8) . . . . ?
C110 C111 C112 C113 150.6(5) . . . . ?
C114 N101 C113 C112 179.1(5) . . . . ?
Ni2 N101 C113 C112 5.8(8) . . . . ?
C114 N101 C113 C147 1.4(8) . . . . ?
Ni2 N101 C113 C147 -171.8(4) . . . . ?
C101 C112 C113 N101 -19.7(8) . . . . ?
C111 C112 C113 N101 163.4(5) . . . . ?
C101 C112 C113 C147 157.9(5) . . . . ?
C111 C112 C113 C147 -19.0(8) . . . . ?
C113 N101 C114 C115 146.4(5) . . . . ?
Ni2 N101 C114 C115 -39.2(5) . . . . ?
C116 N102 C115 C114 158.6(5) . . . . ?
Ni2 N102 C115 C114 -30.7(5) . . . . ?
N101 C114 C115 N102 44.2(6) . . . . ?
C115 N102 C116 C117 175.2(5) . . . . ?
Ni2 N102 C116 C117 6.2(8) . . . . ?
C115 N102 C116 C148 1.1(8) . . . . ?
Ni2 N102 C116 C148 -167.9(4) . . . . ?
N102 C116 C117 C128 -6.2(8) . . . . ?
C148 C116 C117 C128 167.8(5) . . . . ?
N102 C116 C117 C118 170.3(5) . . . . ?
C148 C116 C117 C118 -15.7(8) . . . . ?
C128 C117 C118 O107 148.2(5) . . . . ?
C116 C117 C118 O107 -28.5(8) . . . . ?
C128 C117 C118 C119 -34.0(7) . . . . ?
C116 C117 C118 C119 149.3(5) . . . . ?
O107 C118 C119 C126 -135.3(5) . . . . ?
C117 C118 C119 C126 46.9(6) . . . . ?
O107 C118 C119 C120 -20.5(8) . . . . ?
C117 C118 C119 C120 161.7(5) . . . . ?
O107 C118 C119 C149 105.6(6) . . . . ?
C117 C118 C119 C149 -72.2(5) . . . . ?
C126 C119 C120 C125 -12.7(6) . . . . ?
C118 C119 C120 C125 -131.5(5) . . . . ?
C149 C119 C120 C125 103.5(5) . . . . ?
C126 C119 C120 C121 179.9(6) . . . . ?
C118 C119 C120 C121 61.1(8) . . . . ?
C149 C119 C120 C121 -64.0(8) . . . . ?
C150 O108 C121 C120 114.6(6) . . . . ?
C150 O108 C121 C122 -70.9(6) . . . . ?
C125 C120 C121 O108 -180.0(5) . . . . ?
C119 C120 C121 O108 -13.8(9) . . . . ?
C125 C120 C121 C122 5.4(8) . . . . ?
C119 C120 C121 C122 171.6(6) . . . . ?
O108 C121 C122 C123 178.6(5) . . . . ?
C120 C121 C122 C123 -7.0(8) . . . . ?
O108 C121 C122 C157 -4.1(8) . . . . ?
C120 C121 C122 C157 170.3(5) . . . . ?
C121 C122 C123 C124 2.2(8) . . . . ?
C157 C122 C123 C124 -175.1(6) . . . . ?
C121 C122 C123 O109 178.7(5) . . . . ?
C157 C122 C123 O109 1.4(8) . . . . ?
C158 O109 C123 C124 -103.5(6) . . . . ?
C158 O109 C123 C122 79.7(6) . . . . ?
C122 C123 C124 C125 3.9(9) . . . . ?
O109 C123 C124 C125 -172.8(5) . . . . ?
C122 C123 C124 C165 -177.5(5) . . . . ?
O109 C123 C124 C165 5.9(8) . . . . ?
C121 C120 C125 O111 175.2(5) . . . . ?
C119 C120 C125 O111 5.7(6) . . . . ?
C121 C120 C125 C124 1.0(9) . . . . ?
C119 C120 C125 C124 -168.5(5) . . . . ?
C126 O111 C125 C120 4.7(6) . . . . ?
C126 O111 C125 C124 178.9(5) . . . . ?
C123 C124 C125 C120 -5.5(9) . . . . ?
C165 C124 C125 C120 175.8(5) . . . . ?
C123 C124 C125 O111 -179.2(5) . . . . ?
C165 C124 C125 O111 2.1(8) . . . . ?
C125 O111 C126 C127 162.0(5) . . . . ?
C125 O111 C126 C119 -13.6(6) . . . . ?
C120 C119 C126 C127 -159.1(6) . . . . ?
C118 C119 C126 C127 -31.8(7) . . . . ?
C149 C119 C126 C127 85.4(7) . . . . ?
C120 C119 C126 O111 16.4(6) . . . . ?
C118 C119 C126 O111 143.7(4) . . . . ?
C149 C119 C126 O111 -99.1(5) . . . . ?
O111 C126 C127 C128 -174.4(5) . . . . ?
C119 C126 C127 C128 0.6(9) . . . . ?
Ni2 O112 C128 C117 -1.0(8) . . . . ?
Ni2 O112 C128 C127 -175.5(4) . . . . ?
C116 C117 C128 O112 3.6(9) . . . . ?
C118 C117 C128 O112 -173.1(5) . . . . ?
C116 C117 C128 C127 177.8(5) . . . . ?
C118 C117 C128 C127 1.1(8) . . . . ?
C126 C127 C128 O112 -168.6(5) . . . . ?
C126 C127 C128 C117 16.7(8) . . . . ?
C104 C105 C129 O103 130.5(6) . . . . ?
C106 C105 C129 O103 -50.1(8) . . . . ?
C104 C105 C129 C130 -49.6(7) . . . . ?
C106 C105 C129 C130 129.8(6) . . . . ?
C106 O104 C131 C132 174.9(4) . . . . ?
O104 C131 C132 C137 -61.9(7) . . . . ?
O104 C131 C132 C133 116.3(5) . . . . ?
C137 C132 C133 C134 -1.1(8) . . . . ?
C131 C132 C133 C134 -179.4(5) . . . . ?
C132 C133 C134 C135 -1.3(9) . . . . ?
C133 C134 C135 C136 2.4(10) . . . . ?
C134 C135 C136 C137 -1.2(11) . . . . ?
C133 C132 C137 C136 2.5(10) . . . . ?
C131 C132 C137 C136 -179.3(6) . . . . ?
C135 C136 C137 C132 -1.4(11) . . . . ?
C108 O105 C139 C140 -171.3(4) . . . . ?
O105 C139 C140 C141 125.5(6) . . . . ?
O105 C139 C140 C145 -53.9(7) . . . . ?
C145 C140 C141 C142 -4.5(9) . . . . ?
C139 C140 C141 C142 176.1(6) . . . . ?
C140 C141 C142 C143 6.9(10) . . . . ?
C141 C142 C143 C144 -4.4(11) . . . . ?
C142 C143 C144 C145 -0.4(10) . . . . ?
C143 C144 C145 C140 2.9(9) . . . . ?
C141 C140 C145 C144 -0.4(9) . . . . ?
C139 C140 C145 C144 179.1(5) . . . . ?
C121 O108 C150 C151 -135.4(5) . . . . ?
O108 C150 C151 C156 -34.9(9) . . . . ?
O108 C150 C151 C152 146.1(6) . . . . ?
C156 C151 C152 C153 -0.3(10) . . . . ?
C150 C151 C152 C153 178.8(6) . . . . ?
C151 C152 C153 C154 0.5(11) . . . . ?
C152 C153 C154 C155 -1.3(10) . . . . ?
C153 C154 C155 C156 1.8(10) . . . . ?
C152 C151 C156 C155 0.9(9) . . . . ?
C150 C151 C156 C155 -178.1(6) . . . . ?
C154 C155 C156 C151 -1.7(10) . . . . ?
C123 O109 C158 C159 168.0(5) . . . . ?
O109 C158 C159 C164 -59.1(8) . . . . ?
O109 C158 C159 C160 119.7(6) . . . . ?
C164 C159 C160 C161 -1.1(11) . . . . ?
C158 C159 C160 C161 -180.0(7) . . . . ?
C159 C160 C161 C162 1.5(13) . . . . ?
C160 C161 C162 C163 -2.0(14) . . . . ?
C161 C162 C163 C164 2.1(14) . . . . ?
C160 C159 C164 C163 1.2(10) . . . . ?
C158 C159 C164 C163 180.0(6) . . . . ?
C162 C163 C164 C159 -1.7(12) . . . . ?
C123 C124 C165 O110 60.0(8) . . . . ?
C125 C124 C165 O110 -121.4(6) . . . . ?
C123 C124 C165 C166 -120.0(6) . . . . ?
C125 C124 C165 C166 58.6(7) . . . . ?
